data_4349097
loop_
_publ_author_name
'Dr\;ag-Jarz\;abek, Anna'
'Petrus, Rafa\/l'
'Sobota, Piotr'

_publ_section_title
;
 Synthesis of Aluminosilicates Containing a Ba(Sr)-O-Al-O-Si Arrangement
 of Natural Feldspar Mineral.
;
_journal_issue 19
_journal_name_full 'Inorganic chemistry'
_journal_page_first 9524
_journal_page_last 9527
_journal_paper_doi 10.1021/acs.inorgchem.6b01900
_journal_volume 55
_journal_year 2016
_chemical_formula_moiety 'C112 H104 Al2 Ba O12 Si4, C7 H8, 3(C4 H8 O), 0.5(C H2 Cl2)'
_chemical_formula_sum 'C131.5 H137 Al2 Ba Cl O15 Si4'
_chemical_formula_weight 2296.51
_space_group_crystal_system triclinic
_space_group_IT_number 2
_space_group_name_Hall '-P 1'
_space_group_name_H-M_alt 'P -1'
_atom_sites_solution_hydrogens geom
_audit_creation_method SHELXL-2014/7
_cell_angle_alpha 107.66(2)
_cell_angle_beta 99.64(3)
_cell_angle_gamma 100.12(2)
_cell_formula_units_Z 2
_cell_length_a 14.358(3)
_cell_length_b 19.094(4)
_cell_length_c 24.064(5)
_cell_measurement_reflns_used 31902
_cell_measurement_temperature 100(2)
_cell_measurement_theta_max 36.7253
_cell_measurement_theta_min 2.8116
_cell_volume 6015(3)
_computing_cell_refinement 'CrysAlis PRO (Agilent, 2011)'
_computing_data_collection 'CrysAlis PRO (Agilent, 2011)'
_computing_data_reduction 'CrysAlis PRO (Agilent, 2011)'
_computing_molecular_graphics 'DIAMOND  (Brandenburg, 2007)'
_computing_publication_material 'SHELXL-2014/7 (Sheldrick, 2014)'
_computing_structure_refinement 'SHELXL-2014/7 (Sheldrick, 2014)'
_computing_structure_solution 'SHELXS-2014/7 (Sheldrick, 2014)'
_diffrn_ambient_temperature 100(2)
_diffrn_measured_fraction_theta_full 0.998
_diffrn_measured_fraction_theta_max 0.993
_diffrn_measurement_device_type 'Xcalibur PX \k-geometry diffractometer'
_diffrn_measurement_method '\w and \f'
_diffrn_radiation_type MoK\a
_diffrn_radiation_wavelength 0.71073
_diffrn_reflns_av_R_equivalents 0.0866
_diffrn_reflns_av_unetI/netI 0.0865
_diffrn_reflns_Laue_measured_fraction_full 0.998
_diffrn_reflns_Laue_measured_fraction_max 0.993
_diffrn_reflns_limit_h_max 18
_diffrn_reflns_limit_h_min -17
_diffrn_reflns_limit_k_max 24
_diffrn_reflns_limit_k_min -24
_diffrn_reflns_limit_l_max 31
_diffrn_reflns_limit_l_min -31
_diffrn_reflns_number 81274
_diffrn_reflns_point_group_measured_fraction_full 0.998
_diffrn_reflns_point_group_measured_fraction_max 0.993
_diffrn_reflns_theta_full 26.000
_diffrn_reflns_theta_max 27.999
_diffrn_reflns_theta_min 2.815
_diffrn_source 'fine-focus sealed tube'
_exptl_absorpt_coefficient_mu 0.469
_exptl_absorpt_correction_T_max 0.886
_exptl_absorpt_correction_T_min 0.830
_exptl_absorpt_correction_type analytical
_exptl_absorpt_process_details
;
CrysAlisPro, Agilent Technologies,
Version 1.171.36.28 (release 01-02-2013 CrysAlis171 .NET)
(compiled Feb  1 2013,16:14:44)
Analytical numeric absorption correction using a multifaceted crystal
model based on expressions derived by R.C. Clark & J.S. Reid.
(Clark, R. C. & Reid, J. S. (1995). Acta Cryst. A51, 887-897)
;
_exptl_crystal_colour colourless
_exptl_crystal_density_diffrn 1.268
_exptl_crystal_description plate
_exptl_crystal_F_000 2402
_exptl_crystal_size_max 0.550
_exptl_crystal_size_mid 0.490
_exptl_crystal_size_min 0.360
_refine_diff_density_max 2.035
_refine_diff_density_min -1.071
_refine_diff_density_rms 0.120
_refine_ls_extinction_method none
_refine_ls_goodness_of_fit_ref 0.947
_refine_ls_hydrogen_treatment constr
_refine_ls_matrix_type full
_refine_ls_number_parameters 1449
_refine_ls_number_reflns 28809
_refine_ls_number_restraints 4
_refine_ls_restrained_S_all 0.947
_refine_ls_R_factor_all 0.0918
_refine_ls_R_factor_gt 0.0609
_refine_ls_shift/su_max 0.003
_refine_ls_shift/su_mean 0.000
_refine_ls_structure_factor_coef Fsqd
_refine_ls_weighting_details 'w=1/[\s^2^(Fo^2^)+(0.1005P)^2^] where P=(Fo^2^+2Fc^2^)/3'
_refine_ls_weighting_scheme calc
_refine_ls_wR_factor_gt 0.1463
_refine_ls_wR_factor_ref 0.1604
_reflns_Friedel_coverage 0.000
_reflns_number_gt 19432
_reflns_number_total 28809
_reflns_threshold_expression 'I > 2\s(I)'
_cod_data_source_file ic6b01900_si_001.cif
_cod_data_source_block 3a
_cod_original_cell_volume 6015(2)
_cod_original_formula_sum 'C131.50 H137 Al2 Ba Cl O15 Si4'
_cod_database_code 4349097
_shelx_shelxl_version_number 2014/7
_shelx_space_group_comment
;
The symmetry employed for this shelxl refinement is uniquely defined
by the following loop, which should always be used as a source of
symmetry information in preference to the above space-group names.
They are only intended as comments.
;
_shelx_estimated_absorpt_t_min 0.782
_shelx_estimated_absorpt_t_max 0.849

loop_
_space_group_symop_operation_xyz
'x, y, z'
'-x, -y, -z'

loop_
_atom_site_label
_atom_site_type_symbol
_atom_site_fract_x
_atom_site_fract_y
_atom_site_fract_z
_atom_site_U_iso_or_equiv
_atom_site_adp_type
_atom_site_occupancy
_atom_site_site_symmetry_order
_atom_site_calc_flag
_atom_site_refinement_flags_posn
_atom_site_refinement_flags_adp
_atom_site_refinement_flags_occupancy
_atom_site_disorder_assembly
_atom_site_disorder_group
Ba1 Ba 0.58178(2) 0.51833(2) 0.26588(2) 0.02390(6) Uani 1 1 d . . . . .
Al1 Al 0.56798(7) 0.34353(5) 0.14059(4) 0.02278(19) Uani 1 1 d . . . . .
Al2 Al 0.58723(6) 0.69362(5) 0.38888(4) 0.02011(18) Uani 1 1 d . . . . .
O1 O 0.53378(16) 0.36079(12) 0.21049(10) 0.0279(5) Uani 1 1 d . . . . .
C1 C 0.4620(2) 0.31653(19) 0.22362(15) 0.0295(7) Uani 1 1 d . . . . .
C2 C 0.4301(3) 0.2381(2) 0.19722(16) 0.0365(8) Uani 1 1 d . . . . .
H2 H 0.4622 0.2118 0.1691 0.044 Uiso 1 1 calc R U . . .
C3 C 0.3528(3) 0.1975(2) 0.21091(18) 0.0433(9) Uani 1 1 d . . . . .
H3 H 0.3327 0.1441 0.1919 0.052 Uiso 1 1 calc R U . . .
C4 C 0.3041(3) 0.2334(2) 0.25186(19) 0.0457(10) Uani 1 1 d . . . . .
H4 H 0.2499 0.2056 0.2603 0.055 Uiso 1 1 calc R U . . .
C5 C 0.3370(3) 0.3111(2) 0.28021(19) 0.0419(9) Uani 1 1 d . . . . .
C6 C 0.4140(2) 0.35061(19) 0.26626(15) 0.0291(7) Uani 1 1 d . . . . .
C7 C 0.3058(4) 0.3663(3) 0.3288(3) 0.0724(17) Uani 1 1 d . . . . .
H7A H 0.3130 0.3527 0.3656 0.087 Uiso 1 1 calc R U . . .
H7B H 0.2371 0.3671 0.3153 0.087 Uiso 1 1 calc R U . . .
C8 C 0.3744(3) 0.4433(2) 0.34015(19) 0.0402(9) Uani 1 1 d . . . . .
C9 C 0.4366(4) 0.4740(4) 0.4023(2) 0.086(2) Uani 1 1 d . . . . .
H9A H 0.4723 0.4369 0.4091 0.129 Uiso 1 1 calc R U . . .
H9B H 0.3955 0.4841 0.4311 0.129 Uiso 1 1 calc R U . . .
H9C H 0.4829 0.5211 0.4076 0.129 Uiso 1 1 calc R U . . .
C10 C 0.3251(5) 0.4998(4) 0.3243(4) 0.095(2) Uani 1 1 d . . . . .
H10A H 0.3738 0.5465 0.3316 0.142 Uiso 1 1 calc R U . . .
H10B H 0.2781 0.5108 0.3490 0.142 Uiso 1 1 calc R U . . .
H10C H 0.2910 0.4790 0.2818 0.142 Uiso 1 1 calc R U . . .
O2 O 0.44066(18) 0.42830(14) 0.29863(12) 0.0386(6) Uani 1 1 d . . . . .
O3 O 0.61266(16) 0.44215(12) 0.15678(10) 0.0280(5) Uani 1 1 d . . . . .
C11 C 0.6706(2) 0.47839(18) 0.12981(15) 0.0271(7) Uani 1 1 d . . . . .
C12 C 0.6790(3) 0.4477(2) 0.07114(16) 0.0353(8) Uani 1 1 d . . . . .
H12 H 0.6415 0.3984 0.0468 0.042 Uiso 1 1 calc R U . . .
C13 C 0.7422(3) 0.4889(2) 0.04778(17) 0.0426(9) Uani 1 1 d . . . . .
H13 H 0.7479 0.4666 0.0078 0.051 Uiso 1 1 calc R U . . .
C14 C 0.7968(3) 0.5616(2) 0.08142(18) 0.0424(9) Uani 1 1 d . . . . .
H14 H 0.8391 0.5892 0.0649 0.051 Uiso 1 1 calc R U . . .
C15 C 0.7882(3) 0.5928(2) 0.13959(17) 0.0369(8) Uani 1 1 d . . . . .
C16 C 0.7266(2) 0.55128(18) 0.16212(14) 0.0265(7) Uani 1 1 d . . . . .
C17 C 0.8325(3) 0.6702(2) 0.18682(18) 0.0447(10) Uani 1 1 d . . . . .
H17A H 0.8032 0.7093 0.1767 0.054 Uiso 1 1 calc R U . . .
H17B H 0.9038 0.6847 0.1917 0.054 Uiso 1 1 calc R U . . .
C18 C 0.8068(3) 0.65873(19) 0.24442(17) 0.0341(8) Uani 1 1 d . . . . .
C19 C 0.8881(3) 0.6413(3) 0.2813(2) 0.0531(11) Uani 1 1 d . . . . .
H19A H 0.9440 0.6853 0.2972 0.080 Uiso 1 1 calc R U . . .
H19B H 0.9072 0.5977 0.2563 0.080 Uiso 1 1 calc R U . . .
H19C H 0.8667 0.6294 0.3147 0.080 Uiso 1 1 calc R U . . .
C20 C 0.7688(3) 0.7214(2) 0.27929(19) 0.0425(9) Uani 1 1 d . . . . .
H20A H 0.7113 0.7262 0.2537 0.064 Uiso 1 1 calc R U . . .
H20B H 0.8191 0.7689 0.2933 0.064 Uiso 1 1 calc R U . . .
H20C H 0.7509 0.7105 0.3139 0.064 Uiso 1 1 calc R U . . .
O4 O 0.72458(17) 0.58898(13) 0.22120(10) 0.0325(5) Uani 1 1 d . . . . .
O5 O 0.54346(15) 0.65844(12) 0.30926(10) 0.0254(5) Uani 1 1 d . . . . .
C21 C 0.4789(2) 0.68123(18) 0.27458(14) 0.0241(6) Uani 1 1 d . . . . .
C22 C 0.4531(3) 0.7500(2) 0.29463(15) 0.0311(7) Uani 1 1 d . . . . .
H22 H 0.4842 0.7848 0.3338 0.037 Uiso 1 1 calc R U . . .
C23 C 0.3823(3) 0.7684(2) 0.25807(17) 0.0383(8) Uani 1 1 d . . . . .
H23 H 0.3636 0.8145 0.2734 0.046 Uiso 1 1 calc R U . . .
C24 C 0.3390(3) 0.7207(2) 0.19993(17) 0.0406(9) Uani 1 1 d . . . . .
H24 H 0.2920 0.7341 0.1749 0.049 Uiso 1 1 calc R U . . .
C25 C 0.3656(3) 0.6528(2) 0.17908(17) 0.0355(8) Uani 1 1 d . . . . .
C26 C 0.4340(2) 0.63409(18) 0.21634(15) 0.0274(7) Uani 1 1 d . . . . .
C27 C 0.3366(3) 0.5907(2) 0.11880(17) 0.0438(10) Uani 1 1 d . . . . .
H27A H 0.3680 0.6063 0.0894 0.053 Uiso 1 1 calc R U . . .
H27B H 0.2651 0.5762 0.1031 0.053 Uiso 1 1 calc R U . . .
C28 C 0.3737(3) 0.5253(2) 0.13236(18) 0.0477(11) Uani 1 1 d . . . . .
C29 C 0.2967(4) 0.4741(3) 0.1469(3) 0.084(2) Uani 1 1 d . . . . .
H29A H 0.3250 0.4370 0.1600 0.126 Uiso 1 1 calc R U . . .
H29B H 0.2436 0.4476 0.1111 0.126 Uiso 1 1 calc R U . . .
H29C H 0.2714 0.5043 0.1791 0.126 Uiso 1 1 calc R U . . .
C30 C 0.4208(4) 0.4836(3) 0.0844(2) 0.0719(17) Uani 1 1 d . . . . .
H30A H 0.4438 0.4432 0.0954 0.108 Uiso 1 1 calc R U . . .
H30B H 0.4760 0.5192 0.0811 0.108 Uiso 1 1 calc R U . . .
H30C H 0.3729 0.4617 0.0458 0.108 Uiso 1 1 calc R U . . .
O6 O 0.45188(19) 0.56428(14) 0.18948(11) 0.0379(6) Uani 1 1 d . . . . .
O7 O 0.62238(16) 0.60839(13) 0.38767(10) 0.0278(5) Uani 1 1 d . . . . .
C31 C 0.6870(2) 0.59646(19) 0.42939(15) 0.0279(7) Uani 1 1 d . . . . .
C32 C 0.7105(3) 0.6368(2) 0.49087(16) 0.0326(7) Uani 1 1 d . . . . .
H32 H 0.6777 0.6749 0.5063 0.039 Uiso 1 1 calc R U . . .
C33 C 0.7814(3) 0.6219(2) 0.52986(17) 0.0431(9) Uani 1 1 d . . . . .
H33 H 0.7947 0.6493 0.5717 0.052 Uiso 1 1 calc R U . . .
C34 C 0.8329(4) 0.5685(3) 0.50950(19) 0.0581(13) Uani 1 1 d . . . . .
H34 H 0.8829 0.5605 0.5364 0.070 Uiso 1 1 calc R U . . .
C35 C 0.8094(4) 0.5269(3) 0.44841(19) 0.0565(13) Uani 1 1 d . . . . .
C36 C 0.7362(3) 0.5406(2) 0.41051(16) 0.0342(8) Uani 1 1 d . . . . .
C37A C 0.8547(4) 0.4711(3) 0.4090(2) 0.0449(16) Uani 0.777(8) 1 d . . P A 1
H37A H 0.8667 0.4316 0.4261 0.054 Uiso 0.777(8) 1 calc R U P A 1
H37B H 0.9167 0.4970 0.4035 0.054 Uiso 0.777(8) 1 calc R U P A 1
C39A C 0.7047(4) 0.3696(3) 0.3471(3) 0.0495(16) Uani 0.777(8) 1 d . . P A 1
H39A H 0.6813 0.3806 0.3841 0.074 Uiso 0.777(8) 1 calc R U P A 1
H39B H 0.7351 0.3268 0.3426 0.074 Uiso 0.777(8) 1 calc R U P A 1
H39C H 0.6497 0.3569 0.3126 0.074 Uiso 0.777(8) 1 calc R U P A 1
C40A C 0.8172(4) 0.4255(4) 0.2931(3) 0.0531(17) Uani 0.777(8) 1 d . . P A 1
H40A H 0.7633 0.4128 0.2581 0.080 Uiso 0.777(8) 1 calc R U P A 1
H40B H 0.8504 0.3842 0.2880 0.080 Uiso 0.777(8) 1 calc R U P A 1
H40C H 0.8633 0.4722 0.2971 0.080 Uiso 0.777(8) 1 calc R U P A 1
C37B C 0.8027(15) 0.4348(10) 0.4182(7) 0.035(4) Uani 0.223(8) 1 d . . P A 2
H37C H 0.8651 0.4212 0.4285 0.042 Uiso 0.223(8) 1 calc R U P A 2
H37D H 0.7494 0.4023 0.4270 0.042 Uiso 0.223(8) 1 calc R U P A 2
C39B C 0.7303(13) 0.3572(9) 0.3084(9) 0.038(5) Uani 0.223(8) 1 d . . P A 2
H39D H 0.6682 0.3396 0.3175 0.057 Uiso 0.223(8) 1 calc R U P A 2
H39E H 0.7735 0.3242 0.3140 0.057 Uiso 0.223(8) 1 calc R U P A 2
H39F H 0.7186 0.3557 0.2667 0.057 Uiso 0.223(8) 1 calc R U P A 2
C40B C 0.8641(12) 0.4726(10) 0.3357(10) 0.039(5) Uani 0.223(8) 1 d . . P A 2
H40D H 0.8466 0.4778 0.2962 0.058 Uiso 0.223(8) 1 calc R U P A 2
H40E H 0.9111 0.4410 0.3351 0.058 Uiso 0.223(8) 1 calc R U P A 2
H40F H 0.8931 0.5228 0.3662 0.058 Uiso 0.223(8) 1 calc R U P A 2
C38 C 0.7773(3) 0.4374(2) 0.34987(17) 0.0361(8) Uani 1 1 d . . . . .
O8 O 0.72007(19) 0.49545(15) 0.35080(11) 0.0395(6) Uani 1 1 d . . . . .
O9 O 0.46966(16) 0.30249(13) 0.08064(10) 0.0285(5) Uani 1 1 d . . . . .
Si1 Si 0.38051(6) 0.24045(5) 0.03017(4) 0.02512(18) Uani 1 1 d . . . . .
C41 C 0.2619(2) 0.26596(19) 0.04020(16) 0.0306(7) Uani 1 1 d . . . . .
C42 C 0.2344(3) 0.2691(2) 0.09313(19) 0.0432(9) Uani 1 1 d . . . . .
H42 H 0.2760 0.2587 0.1232 0.052 Uiso 1 1 calc R U . . .
C43 C 0.1474(3) 0.2869(3) 0.1036(2) 0.0530(11) Uani 1 1 d . . . . .
H43 H 0.1298 0.2881 0.1402 0.064 Uiso 1 1 calc R U . . .
C44 C 0.0874(3) 0.3027(3) 0.0608(3) 0.0566(12) Uani 1 1 d . . . . .
H44 H 0.0281 0.3152 0.0677 0.068 Uiso 1 1 calc R U . . .
C45 C 0.1132(3) 0.3003(3) 0.0080(3) 0.0622(13) Uani 1 1 d . . . . .
H45 H 0.0715 0.3110 -0.0218 0.075 Uiso 1 1 calc R U . . .
C46 C 0.2001(3) 0.2825(3) -0.0022(2) 0.0488(10) Uani 1 1 d . . . . .
H46 H 0.2173 0.2817 -0.0388 0.059 Uiso 1 1 calc R U . . .
C47 C 0.3731(3) 0.14450(18) 0.03700(14) 0.0289(7) Uani 1 1 d . . . . .
C48 C 0.4571(3) 0.1197(2) 0.05135(16) 0.0341(8) Uani 1 1 d . . . . .
H48 H 0.5188 0.1523 0.0573 0.041 Uiso 1 1 calc R U . . .
C49 C 0.4538(3) 0.0495(2) 0.05727(18) 0.0427(9) Uani 1 1 d . . . . .
H49 H 0.5123 0.0348 0.0677 0.051 Uiso 1 1 calc R U . . .
C50 C 0.3638(3) 0.0007(2) 0.04776(18) 0.0462(10) Uani 1 1 d . . . . .
H50 H 0.3606 -0.0480 0.0508 0.055 Uiso 1 1 calc R U . . .
C51 C 0.2794(3) 0.0235(2) 0.0339(2) 0.0486(10) Uani 1 1 d . . . . .
H51 H 0.2180 -0.0094 0.0283 0.058 Uiso 1 1 calc R U . . .
C52 C 0.2838(3) 0.0939(2) 0.02811(18) 0.0391(8) Uani 1 1 d . . . . .
H52 H 0.2250 0.1083 0.0179 0.047 Uiso 1 1 calc R U . . .
C53 C 0.3969(2) 0.23572(19) -0.04642(15) 0.0283(7) Uani 1 1 d . . . . .
C54 C 0.4083(3) 0.2996(2) -0.06407(18) 0.0415(9) Uani 1 1 d . . . . .
H54 H 0.4080 0.3470 -0.0363 0.050 Uiso 1 1 calc R U . . .
C55 C 0.4200(3) 0.2956(2) -0.1210(2) 0.0473(10) Uani 1 1 d . . . . .
H55 H 0.4264 0.3398 -0.1319 0.057 Uiso 1 1 calc R U . . .
C56 C 0.4224(3) 0.2278(2) -0.16159(18) 0.0429(9) Uani 1 1 d . . . . .
H56 H 0.4315 0.2252 -0.2003 0.052 Uiso 1 1 calc R U . . .
C57 C 0.4116(3) 0.1634(2) -0.14599(18) 0.0435(9) Uani 1 1 d . . . . .
H57 H 0.4133 0.1164 -0.1739 0.052 Uiso 1 1 calc R U . . .
C58 C 0.3985(3) 0.1677(2) -0.08949(16) 0.0359(8) Uani 1 1 d . . . . .
H58 H 0.3901 0.1228 -0.0795 0.043 Uiso 1 1 calc R U . . .
O10 O 0.66012(17) 0.29890(14) 0.13516(11) 0.0357(6) Uani 1 1 d . . . . .
Si2 Si 0.74552(6) 0.25716(5) 0.12174(4) 0.02791(19) Uani 1 1 d . . . . .
C59 C 0.7455(2) 0.22693(18) 0.03988(15) 0.0279(7) Uani 1 1 d . . . . .
C60 C 0.6696(3) 0.2293(2) -0.00380(16) 0.0344(8) Uani 1 1 d . . . . .
H60 H 0.6147 0.2455 0.0078 0.041 Uiso 1 1 calc R U . . .
C61 C 0.6731(3) 0.2083(2) -0.06383(18) 0.0452(10) Uani 1 1 d . . . . .
H61 H 0.6211 0.2109 -0.0927 0.054 Uiso 1 1 calc R U . . .
C62 C 0.7506(3) 0.1839(2) -0.08149(18) 0.0453(10) Uani 1 1 d . . . . .
H62 H 0.7525 0.1692 -0.1226 0.054 Uiso 1 1 calc R U . . .
C63 C 0.8272(3) 0.1804(2) -0.03913(19) 0.0444(9) Uani 1 1 d . . . . .
H63 H 0.8812 0.1631 -0.0512 0.053 Uiso 1 1 calc R U . . .
C64 C 0.8239(3) 0.2025(2) 0.02064(17) 0.0366(8) Uani 1 1 d . . . . .
H64 H 0.8768 0.2009 0.0494 0.044 Uiso 1 1 calc R U . . .
C65 C 0.7317(3) 0.1733(2) 0.14773(16) 0.0326(7) Uani 1 1 d . . . . .
C66 C 0.7020(4) 0.1781(3) 0.2001(2) 0.0544(11) Uani 1 1 d . . . . .
H66 H 0.6861 0.2233 0.2217 0.065 Uiso 1 1 calc R U . . .
C67 C 0.6947(4) 0.1184(3) 0.2221(2) 0.0696(15) Uani 1 1 d . . . . .
H67 H 0.6739 0.1230 0.2583 0.083 Uiso 1 1 calc R U . . .
C68 C 0.7174(4) 0.0534(3) 0.1919(2) 0.0595(12) Uani 1 1 d . . . . .
H68 H 0.7127 0.0127 0.2071 0.071 Uiso 1 1 calc R U . . .
C69 C 0.7470(4) 0.0463(3) 0.1398(2) 0.0602(13) Uani 1 1 d . . . . .
H69 H 0.7632 0.0010 0.1190 0.072 Uiso 1 1 calc R U . . .
C70 C 0.7531(3) 0.1058(2) 0.1174(2) 0.0467(10) Uani 1 1 d . . . . .
H70 H 0.7724 0.1001 0.0807 0.056 Uiso 1 1 calc R U . . .
C71 C 0.8678(3) 0.3233(2) 0.16306(16) 0.0355(8) Uani 1 1 d . . . . .
C72 C 0.8911(3) 0.3947(2) 0.1586(2) 0.0457(10) Uani 1 1 d . . . . .
H72 H 0.8445 0.4099 0.1347 0.055 Uiso 1 1 calc R U . . .
C73 C 0.9817(3) 0.4449(3) 0.1884(2) 0.0565(12) Uani 1 1 d . . . . .
H73 H 0.9961 0.4937 0.1848 0.068 Uiso 1 1 calc R U . . .
C74 C 1.0502(3) 0.4232(3) 0.2233(2) 0.0620(14) Uani 1 1 d . . . . .
H74 H 1.1121 0.4568 0.2434 0.074 Uiso 1 1 calc R U . . .
C75 C 1.0280(3) 0.3530(3) 0.2286(2) 0.0652(14) Uani 1 1 d . . . . .
H75 H 1.0743 0.3382 0.2530 0.078 Uiso 1 1 calc R U . . .
C76 C 0.9384(3) 0.3037(3) 0.1983(2) 0.0495(11) Uani 1 1 d . . . . .
H76 H 0.9249 0.2550 0.2018 0.059 Uiso 1 1 calc R U . . .
O11 O 0.49611(15) 0.70986(13) 0.42471(10) 0.0270(5) Uani 1 1 d . . . . .
Si3 Si 0.41380(6) 0.74947(5) 0.44942(4) 0.02347(18) Uani 1 1 d . . . . .
C77 C 0.2892(2) 0.68449(18) 0.41174(15) 0.0279(7) Uani 1 1 d . . . . .
C78 C 0.2449(2) 0.6741(2) 0.35253(16) 0.0336(8) Uani 1 1 d . . . . .
H78 H 0.2776 0.7010 0.3313 0.040 Uiso 1 1 calc R U . . .
C79 C 0.1537(3) 0.6250(2) 0.32409(19) 0.0445(10) Uani 1 1 d . . . . .
H79 H 0.1251 0.6188 0.2838 0.053 Uiso 1 1 calc R U . . .
C80 C 0.1050(3) 0.5855(2) 0.3539(2) 0.0476(10) Uani 1 1 d . . . . .
H80 H 0.0427 0.5522 0.3344 0.057 Uiso 1 1 calc R U . . .
C81 C 0.1471(3) 0.5946(2) 0.4127(2) 0.0471(10) Uani 1 1 d . . . . .
H81 H 0.1140 0.5674 0.4336 0.057 Uiso 1 1 calc R U . . .
C82 C 0.2388(2) 0.6442(2) 0.44096(18) 0.0357(8) Uani 1 1 d . . . . .
H82 H 0.2671 0.6503 0.4813 0.043 Uiso 1 1 calc R U . . .
C83 C 0.4328(2) 0.7683(2) 0.53199(15) 0.0297(7) Uani 1 1 d . . . . .
C84 C 0.4741(3) 0.7224(3) 0.5590(2) 0.0505(11) Uani 1 1 d . . . . .
H84 H 0.4936 0.6805 0.5350 0.061 Uiso 1 1 calc R U . . .
C85 C 0.4874(4) 0.7368(4) 0.6202(2) 0.0690(15) Uani 1 1 d . . . . .
H85 H 0.5172 0.7054 0.6377 0.083 Uiso 1 1 calc R U . . .
C86 C 0.4582(4) 0.7955(3) 0.6556(2) 0.0606(13) Uani 1 1 d . . . . .
H86 H 0.4661 0.8043 0.6974 0.073 Uiso 1 1 calc R U . . .
C87 C 0.4174(4) 0.8414(3) 0.63025(19) 0.0585(12) Uani 1 1 d . . . . .
H87 H 0.3978 0.8829 0.6546 0.070 Uiso 1 1 calc R U . . .
C88 C 0.4044(3) 0.8275(2) 0.56911(18) 0.0434(9) Uani 1 1 d . . . . .
H88 H 0.3752 0.8597 0.5522 0.052 Uiso 1 1 calc R U . . .
C89 C 0.4178(2) 0.84169(18) 0.43625(14) 0.0245(6) Uani 1 1 d . . . . .
C90 C 0.3351(3) 0.8695(2) 0.42537(17) 0.0362(8) Uani 1 1 d . . . . .
H90 H 0.2734 0.8402 0.4240 0.043 Uiso 1 1 calc R U . . .
C91 C 0.3407(3) 0.9386(2) 0.41650(19) 0.0423(9) Uani 1 1 d . . . . .
H91 H 0.2834 0.9562 0.4096 0.051 Uiso 1 1 calc R U . . .
C92 C 0.4294(3) 0.9817(2) 0.41769(16) 0.0355(8) Uani 1 1 d . . . . .
H92 H 0.4330 1.0286 0.4111 0.043 Uiso 1 1 calc R U . . .
C93 C 0.5130(3) 0.95644(19) 0.42848(16) 0.0322(7) Uani 1 1 d . . . . .
H93 H 0.5742 0.9860 0.4293 0.039 Uiso 1 1 calc R U . . .
C94 C 0.5073(2) 0.88782(19) 0.43806(15) 0.0289(7) Uani 1 1 d . . . . .
H94 H 0.5653 0.8715 0.4461 0.035 Uiso 1 1 calc R U . . .
O12 O 0.68622(16) 0.76900(12) 0.41521(10) 0.0277(5) Uani 1 1 d . . . . .
Si4 Si 0.77656(6) 0.84118(5) 0.44968(4) 0.02501(18) Uani 1 1 d . . . . .
C95 C 0.7818(2) 0.87718(19) 0.53197(15) 0.0287(7) Uani 1 1 d . . . . .
C96 C 0.7037(3) 0.8554(2) 0.55537(16) 0.0340(8) Uani 1 1 d . . . . .
H96 H 0.6455 0.8219 0.5288 0.041 Uiso 1 1 calc R U . . .
C97 C 0.7085(3) 0.8816(3) 0.61713(18) 0.0459(10) Uani 1 1 d . . . . .
H97 H 0.6546 0.8652 0.6321 0.055 Uiso 1 1 calc R U . . .
C98 C 0.7918(4) 0.9312(3) 0.65590(19) 0.0563(12) Uani 1 1 d . . . . .
H98 H 0.7947 0.9498 0.6977 0.068 Uiso 1 1 calc R U . . .
C99 C 0.8714(3) 0.9545(3) 0.63491(19) 0.0533(11) Uani 1 1 d . . . . .
H99 H 0.9287 0.9889 0.6619 0.064 Uiso 1 1 calc R U . . .
C100 C 0.8662(3) 0.9267(2) 0.57322(17) 0.0395(9) Uani 1 1 d . . . . .
H100 H 0.9214 0.9418 0.5588 0.047 Uiso 1 1 calc R U . . .
C101 C 0.7658(2) 0.91674(19) 0.41577(15) 0.0295(7) Uani 1 1 d . . . . .
C102 C 0.8122(3) 0.9926(2) 0.44643(19) 0.0482(10) Uani 1 1 d . . . . .
H102 H 0.8470 1.0074 0.4870 0.058 Uiso 1 1 calc R U . . .
C103 C 0.8094(4) 1.0474(3) 0.4198(2) 0.0612(13) Uani 1 1 d . . . . .
H103 H 0.8419 1.0988 0.4419 0.073 Uiso 1 1 calc R U . . .
C104 C 0.7585(4) 1.0267(3) 0.3605(2) 0.0552(11) Uani 1 1 d . . . . .
H104 H 0.7571 1.0637 0.3416 0.066 Uiso 1 1 calc R U . . .
C105 C 0.7102(3) 0.9522(3) 0.32908(19) 0.0476(10) Uani 1 1 d . . . . .
H105 H 0.6748 0.9379 0.2887 0.057 Uiso 1 1 calc R U . . .
C106 C 0.7136(3) 0.8981(2) 0.35678(17) 0.0359(8) Uani 1 1 d . . . . .
H106 H 0.6794 0.8470 0.3349 0.043 Uiso 1 1 calc R U . . .
C107 C 0.8950(2) 0.81518(19) 0.44269(15) 0.0293(7) Uani 1 1 d . . . . .
C108 C 0.9676(3) 0.8568(2) 0.42618(18) 0.0361(8) Uani 1 1 d . . . . .
H108 H 0.9573 0.9001 0.4166 0.043 Uiso 1 1 calc R U . . .
C109 C 1.0563(3) 0.8361(2) 0.42340(19) 0.0430(9) Uani 1 1 d . . . . .
H109 H 1.1057 0.8655 0.4124 0.052 Uiso 1 1 calc R U . . .
C110 C 1.0718(3) 0.7736(2) 0.4365(2) 0.0438(9) Uani 1 1 d . . . . .
H110 H 1.1316 0.7594 0.4341 0.053 Uiso 1 1 calc R U . . .
C111 C 1.0011(3) 0.7313(2) 0.4530(2) 0.0488(10) Uani 1 1 d . . . . .
H111 H 1.0116 0.6877 0.4619 0.059 Uiso 1 1 calc R U . . .
C112 C 0.9139(3) 0.7528(2) 0.45679(19) 0.0409(9) Uani 1 1 d . . . . .
H112 H 0.8660 0.7241 0.4693 0.049 Uiso 1 1 calc R U . . .
O13 O 0.5233(3) 0.99809(18) 0.24269(14) 0.0570(8) Uani 1 1 d . . . . .
C113 C 0.4579(4) 1.0106(3) 0.1972(2) 0.0672(14) Uani 1 1 d . . . . .
H11A H 0.4498 0.9710 0.1578 0.081 Uiso 1 1 calc R U . . .
H11B H 0.4828 1.0606 0.1941 0.081 Uiso 1 1 calc R U . . .
C114 C 0.3621(5) 1.0073(3) 0.2154(3) 0.0762(16) Uani 1 1 d . . . . .
H11C H 0.3066 0.9871 0.1799 0.091 Uiso 1 1 calc R U . . .
H11D H 0.3583 1.0581 0.2405 0.091 Uiso 1 1 calc R U . . .
C115 C 0.3630(4) 0.9534(3) 0.2515(3) 0.0684(14) Uani 1 1 d . . . . .
H11E H 0.3383 0.9722 0.2879 0.082 Uiso 1 1 calc R U . . .
H11F H 0.3234 0.9019 0.2269 0.082 Uiso 1 1 calc R U . . .
C116 C 0.4668(5) 0.9542(5) 0.2671(4) 0.098(2) Uani 1 1 d . . . . .
H11G H 0.4904 0.9741 0.3114 0.117 Uiso 1 1 calc R U . . .
H11H H 0.4744 0.9016 0.2526 0.117 Uiso 1 1 calc R U . . .
O14 O 0.9414(3) 0.7252(3) 0.6632(2) 0.0881(13) Uani 1 1 d . . . . .
C117 C 0.9370(5) 0.7985(4) 0.6634(4) 0.110(3) Uani 1 1 d . . . . .
H11I H 0.9208 0.8276 0.7006 0.133 Uiso 1 1 calc R U . . .
H11J H 0.8867 0.7956 0.6286 0.133 Uiso 1 1 calc R U . . .
C118 C 1.0344(6) 0.8351(5) 0.6598(5) 0.142(3) Uani 1 1 d D . . . .
H11K H 1.0279 0.8640 0.6320 0.170 Uiso 1 1 calc R U . . .
H11L H 1.0715 0.8707 0.6999 0.170 Uiso 1 1 calc R U . . .
C119 C 1.0857(7) 0.7762(6) 0.6380(6) 0.160(4) Uani 1 1 d D . . . .
H11M H 1.1523 0.7889 0.6634 0.192 Uiso 1 1 calc R U . . .
H11N H 1.0897 0.7688 0.5960 0.192 Uiso 1 1 calc R U . . .
C120 C 1.0251(6) 0.7087(5) 0.6424(6) 0.142(3) Uani 1 1 d D . . . .
H12A H 1.0043 0.6682 0.6025 0.170 Uiso 1 1 calc R U . . .
H12B H 1.0638 0.6901 0.6704 0.170 Uiso 1 1 calc R U . . .
O15 O 0.0946(10) 0.0735(7) 0.1877(6) 0.266(6) Uani 1 1 d . . . . .
C121 C 0.0509(11) 0.1134(8) 0.1517(7) 0.212(6) Uani 1 1 d D . . . .
H12C H 0.1008 0.1589 0.1562 0.254 Uiso 1 1 calc R U . . .
H12D H -0.0020 0.1312 0.1692 0.254 Uiso 1 1 calc R U . . .
C122 C 0.0102(11) 0.0722(8) 0.0867(7) 0.212(6) Uani 1 1 d D . . . .
H12E H 0.0534 0.0878 0.0623 0.254 Uiso 1 1 calc R U . . .
H12F H -0.0555 0.0791 0.0733 0.254 Uiso 1 1 calc R U . . .
C123 C 0.0069(11) -0.0088(8) 0.0846(8) 0.222(6) Uani 1 1 d D . . . .
H12G H -0.0571 -0.0344 0.0880 0.266 Uiso 1 1 calc R U . . .
H12H H 0.0230 -0.0394 0.0478 0.266 Uiso 1 1 calc R U . . .
C124 C 0.0846(12) 0.0072(9) 0.1391(8) 0.222(6) Uani 1 1 d D . . . .
H12I H 0.0729 -0.0363 0.1534 0.266 Uiso 1 1 calc R U . . .
H12J H 0.1474 0.0095 0.1271 0.266 Uiso 1 1 calc R U . . .
C125 C 0.8781(11) 0.9004(7) 0.2157(8) 0.138(6) Uani 0.711(11) 1 d . . P B 1
H12K H 0.8944 0.9414 0.1998 0.207 Uiso 0.711(11) 1 calc R U P B 1
H12L H 0.8695 0.9216 0.2566 0.207 Uiso 0.711(11) 1 calc R U P B 1
H12M H 0.8177 0.8645 0.1901 0.207 Uiso 0.711(11) 1 calc R U P B 1
C126 C 0.9585(5) 0.8606(3) 0.2169(4) 0.077(3) Uani 0.711(11) 1 d G . P B 1
C127 C 0.9831(5) 0.8268(4) 0.1633(3) 0.087(4) Uani 0.711(11) 1 d G . P B 1
H127 H 0.9509 0.8315 0.1272 0.104 Uiso 0.711(11) 1 calc R U P B 1
C128 C 1.0546(6) 0.7863(4) 0.1625(3) 0.096(3) Uani 0.711(11) 1 d G . P B 1
H128 H 1.0714 0.7632 0.1259 0.115 Uiso 0.711(11) 1 calc R U P B 1
C129 C 1.1016(5) 0.7795(4) 0.2153(4) 0.094(4) Uani 0.711(11) 1 d G . P B 1
H129 H 1.1505 0.7518 0.2148 0.113 Uiso 0.711(11) 1 calc R U P B 1
C130 C 1.0771(6) 0.8133(5) 0.2690(3) 0.090(3) Uani 0.711(11) 1 d G . P B 1
H130 H 1.1092 0.8086 0.3051 0.108 Uiso 0.711(11) 1 calc R U P B 1
C131 C 1.0055(6) 0.8538(4) 0.2698(3) 0.072(3) Uani 0.711(11) 1 d G . P B 1
H131 H 0.9888 0.8769 0.3064 0.086 Uiso 0.711(11) 1 calc R U P B 1
C132 C 1.1249(19) 0.815(2) 0.258(2) 0.133(18) Uani 0.289(11) 1 d . . P B 2
H13A H 1.1578 0.7925 0.2271 0.200 Uiso 0.289(11) 1 calc R U P B 2
H13B H 1.1044 0.7778 0.2772 0.200 Uiso 0.289(11) 1 calc R U P B 2
H13C H 1.1697 0.8601 0.2885 0.200 Uiso 0.289(11) 1 calc R U P B 2
C133 C 1.0426(8) 0.8344(7) 0.2320(6) 0.056(5) Uani 0.289(11) 1 d G . P B 2
C134 C 1.0311(11) 0.8213(9) 0.1709(6) 0.087(4) Uani 0.289(11) 1 d G . P B 2
H134 H 1.0773 0.8016 0.1508 0.104 Uiso 0.289(11) 1 calc R U P B 2
C135 C 0.9519(13) 0.8372(10) 0.1394(5) 0.096(3) Uani 0.289(11) 1 d G . P B 2
H135 H 0.9440 0.8283 0.0976 0.115 Uiso 0.289(11) 1 calc R U P B 2
C136 C 0.8843(10) 0.8661(9) 0.1689(7) 0.078(6) Uani 0.289(11) 1 d G . P B 2
H136 H 0.8302 0.8769 0.1473 0.094 Uiso 0.289(11) 1 calc R U P B 2
C137 C 0.8959(11) 0.8791(9) 0.2300(7) 0.078(6) Uani 0.289(11) 1 d G . P B 2
H137 H 0.8497 0.8989 0.2501 0.094 Uiso 0.289(11) 1 calc R U P B 2
C138 C 0.9750(11) 0.8633(9) 0.2615(5) 0.052(6) Uani 0.289(11) 1 d G . P B 2
H138 H 0.9829 0.8722 0.3033 0.063 Uiso 0.289(11) 1 calc R U P B 2
C139 C 0.0610(15) 0.5633(16) 0.0838(18) 0.210(18) Uani 0.5 1 d . . P C -1
H13D H 0.0226 0.5883 0.1108 0.252 Uiso 0.5 1 calc R U P C -1
H13E H 0.1221 0.5601 0.1079 0.252 Uiso 0.5 1 calc R U P C -1
Cl1 Cl -0.0022(11) 0.4797(11) 0.0362(8) 0.290(7) Uani 0.5 1 d . . P C -1
Cl2 Cl 0.0806(9) 0.6038(9) 0.0375(11) 0.372(10) Uani 0.5 1 d . . P C -1

loop_
_atom_site_aniso_label
_atom_site_aniso_U_11
_atom_site_aniso_U_22
_atom_site_aniso_U_33
_atom_site_aniso_U_23
_atom_site_aniso_U_13
_atom_site_aniso_U_12
Ba1 0.02413(10) 0.02453(10) 0.02061(10) 0.00420(7) 0.00335(7) 0.00786(7)
Al1 0.0235(4) 0.0220(5) 0.0197(5) 0.0032(4) 0.0035(4) 0.0063(4)
Al2 0.0190(4) 0.0220(4) 0.0184(4) 0.0050(4) 0.0035(3) 0.0070(3)
O1 0.0318(12) 0.0261(11) 0.0232(11) 0.0050(9) 0.0050(9) 0.0081(9)
C1 0.0348(17) 0.0297(17) 0.0244(16) 0.0111(13) 0.0026(14) 0.0099(14)
C2 0.049(2) 0.0294(18) 0.0281(18) 0.0079(14) 0.0064(16) 0.0082(16)
C3 0.057(2) 0.0297(19) 0.036(2) 0.0115(16) 0.0026(18) -0.0012(17)
C4 0.045(2) 0.043(2) 0.046(2) 0.0194(19) 0.0085(18) -0.0033(18)
C5 0.0328(19) 0.046(2) 0.045(2) 0.0130(18) 0.0124(17) 0.0055(17)
C6 0.0228(15) 0.0297(17) 0.0302(18) 0.0074(14) 0.0017(13) 0.0041(13)
C7 0.051(3) 0.055(3) 0.092(4) -0.005(3) 0.045(3) -0.008(2)
C8 0.0324(18) 0.040(2) 0.046(2) 0.0064(17) 0.0203(17) 0.0071(16)
C9 0.059(3) 0.126(5) 0.052(3) 0.021(3) 0.020(3) -0.021(3)
C10 0.085(4) 0.132(6) 0.134(6) 0.081(5) 0.077(4) 0.082(4)
O2 0.0303(12) 0.0321(13) 0.0484(16) 0.0026(11) 0.0187(12) 0.0057(10)
O3 0.0303(12) 0.0222(11) 0.0254(12) 0.0030(9) 0.0042(9) 0.0027(9)
C11 0.0257(15) 0.0274(16) 0.0289(17) 0.0107(13) 0.0041(13) 0.0081(13)
C12 0.0403(19) 0.0360(19) 0.0230(17) 0.0043(14) 0.0029(14) 0.0067(16)
C13 0.053(2) 0.050(2) 0.0236(18) 0.0106(16) 0.0103(17) 0.0126(19)
C14 0.052(2) 0.045(2) 0.036(2) 0.0184(18) 0.0207(18) 0.0088(18)
C15 0.041(2) 0.0333(19) 0.033(2) 0.0095(15) 0.0108(16) 0.0030(16)
C16 0.0290(16) 0.0275(16) 0.0227(16) 0.0064(13) 0.0074(13) 0.0086(13)
C17 0.055(2) 0.0321(19) 0.043(2) 0.0064(17) 0.0243(19) -0.0027(17)
C18 0.0329(18) 0.0270(17) 0.0340(19) 0.0018(14) 0.0109(15) -0.0016(14)
C19 0.036(2) 0.052(3) 0.057(3) 0.009(2) 0.000(2) 0.0035(19)
C20 0.046(2) 0.033(2) 0.044(2) 0.0067(17) 0.0177(18) 0.0013(17)
O4 0.0354(13) 0.0288(12) 0.0239(12) -0.0002(10) 0.0098(10) -0.0022(10)
O5 0.0259(11) 0.0278(11) 0.0203(11) 0.0048(9) 0.0012(9) 0.0109(9)
C21 0.0244(15) 0.0282(16) 0.0210(15) 0.0094(13) 0.0052(12) 0.0077(12)
C22 0.0416(19) 0.0318(18) 0.0224(16) 0.0084(14) 0.0098(14) 0.0144(15)
C23 0.051(2) 0.0353(19) 0.038(2) 0.0143(16) 0.0164(17) 0.0252(17)
C24 0.045(2) 0.052(2) 0.033(2) 0.0193(17) 0.0061(16) 0.0274(18)
C25 0.0361(18) 0.038(2) 0.0326(19) 0.0117(16) 0.0023(15) 0.0157(16)
C26 0.0293(16) 0.0279(17) 0.0258(17) 0.0089(13) 0.0041(13) 0.0116(13)
C27 0.049(2) 0.043(2) 0.030(2) 0.0035(16) -0.0091(17) 0.0216(18)
C28 0.049(2) 0.043(2) 0.033(2) 0.0021(17) -0.0222(18) 0.0150(19)
C29 0.087(4) 0.055(3) 0.075(4) 0.023(3) -0.044(3) -0.012(3)
C30 0.094(4) 0.056(3) 0.040(3) -0.013(2) -0.027(3) 0.047(3)
O6 0.0430(14) 0.0320(13) 0.0251(13) -0.0015(10) -0.0118(11) 0.0141(11)
O7 0.0294(11) 0.0290(12) 0.0246(12) 0.0068(9) 0.0028(9) 0.0134(9)
C31 0.0260(16) 0.0348(18) 0.0240(16) 0.0114(14) 0.0052(13) 0.0080(14)
C32 0.0344(18) 0.0362(19) 0.0289(18) 0.0104(15) 0.0093(14) 0.0128(15)
C33 0.056(2) 0.052(2) 0.0212(18) 0.0103(16) 0.0084(17) 0.019(2)
C34 0.074(3) 0.068(3) 0.032(2) 0.015(2) -0.006(2) 0.039(3)
C35 0.072(3) 0.063(3) 0.032(2) 0.0054(19) -0.006(2) 0.045(2)
C36 0.0382(19) 0.041(2) 0.0251(17) 0.0078(15) 0.0043(14) 0.0224(16)
C37A 0.041(3) 0.051(3) 0.038(3) 0.008(2) -0.006(2) 0.025(3)
C39A 0.055(3) 0.042(3) 0.050(4) 0.017(3) -0.001(3) 0.016(3)
C40A 0.050(3) 0.068(4) 0.041(3) 0.007(3) 0.010(3) 0.037(3)
C37B 0.044(10) 0.037(9) 0.030(9) 0.017(7) 0.000(7) 0.017(8)
C39B 0.035(9) 0.032(9) 0.041(11) 0.011(8) 0.000(8) 0.006(7)
C40B 0.029(8) 0.036(9) 0.068(14) 0.022(9) 0.031(9) 0.027(7)
C38 0.0369(19) 0.039(2) 0.0337(19) 0.0094(16) 0.0029(15) 0.0241(16)
O8 0.0427(14) 0.0485(15) 0.0253(13) 0.0031(11) 0.0002(11) 0.0303(12)
O9 0.0278(11) 0.0293(12) 0.0234(12) 0.0055(9) 0.0016(9) 0.0045(9)
Si1 0.0236(4) 0.0256(4) 0.0228(4) 0.0058(3) 0.0033(3) 0.0040(3)
C41 0.0235(15) 0.0308(17) 0.0348(19) 0.0095(14) 0.0049(14) 0.0049(13)
C42 0.039(2) 0.051(2) 0.044(2) 0.0174(19) 0.0133(18) 0.0175(18)
C43 0.049(2) 0.054(3) 0.067(3) 0.022(2) 0.035(2) 0.017(2)
C44 0.031(2) 0.060(3) 0.088(4) 0.031(3) 0.024(2) 0.0160(19)
C45 0.035(2) 0.084(4) 0.076(4) 0.036(3) 0.009(2) 0.024(2)
C46 0.037(2) 0.071(3) 0.049(3) 0.031(2) 0.0121(18) 0.018(2)
C47 0.0371(18) 0.0251(16) 0.0202(16) 0.0038(13) 0.0067(13) 0.0043(14)
C48 0.0389(19) 0.0316(18) 0.0292(18) 0.0062(14) 0.0085(15) 0.0096(15)
C49 0.058(2) 0.036(2) 0.036(2) 0.0115(16) 0.0117(18) 0.0175(18)
C50 0.070(3) 0.0297(19) 0.037(2) 0.0121(16) 0.011(2) 0.0061(19)
C51 0.054(3) 0.036(2) 0.050(3) 0.0143(19) 0.014(2) -0.0059(19)
C52 0.041(2) 0.0334(19) 0.039(2) 0.0110(16) 0.0080(17) 0.0026(16)
C53 0.0258(16) 0.0321(17) 0.0235(16) 0.0069(13) 0.0034(13) 0.0049(13)
C54 0.052(2) 0.039(2) 0.036(2) 0.0135(17) 0.0161(18) 0.0097(18)
C55 0.057(3) 0.048(2) 0.046(2) 0.027(2) 0.016(2) 0.014(2)
C56 0.042(2) 0.061(3) 0.029(2) 0.0164(18) 0.0105(16) 0.0160(19)
C57 0.048(2) 0.049(2) 0.030(2) 0.0073(17) 0.0089(17) 0.0137(19)
C58 0.0378(19) 0.0341(19) 0.0302(19) 0.0058(15) 0.0048(15) 0.0070(15)
O10 0.0323(12) 0.0364(14) 0.0339(14) 0.0035(11) 0.0045(11) 0.0155(11)
Si2 0.0256(4) 0.0283(5) 0.0265(5) 0.0046(4) 0.0031(4) 0.0093(4)
C59 0.0265(16) 0.0233(16) 0.0297(17) 0.0066(13) 0.0045(13) 0.0022(13)
C60 0.0308(17) 0.0369(19) 0.0333(19) 0.0117(15) 0.0030(15) 0.0072(15)
C61 0.045(2) 0.051(2) 0.035(2) 0.0169(18) -0.0011(17) 0.0026(19)
C62 0.057(2) 0.048(2) 0.030(2) 0.0134(17) 0.0150(18) 0.004(2)
C63 0.047(2) 0.055(2) 0.044(2) 0.0218(19) 0.0257(19) 0.0219(19)
C64 0.0369(19) 0.038(2) 0.039(2) 0.0164(16) 0.0096(16) 0.0113(16)
C65 0.0310(17) 0.0329(18) 0.0330(19) 0.0088(15) 0.0075(14) 0.0097(14)
C66 0.075(3) 0.061(3) 0.044(3) 0.025(2) 0.029(2) 0.034(2)
C67 0.096(4) 0.087(4) 0.054(3) 0.045(3) 0.039(3) 0.037(3)
C68 0.076(3) 0.055(3) 0.063(3) 0.038(2) 0.024(3) 0.018(2)
C69 0.082(3) 0.044(3) 0.068(3) 0.024(2) 0.033(3) 0.025(2)
C70 0.062(3) 0.041(2) 0.044(2) 0.0180(18) 0.024(2) 0.015(2)
C71 0.0298(17) 0.038(2) 0.0298(18) 0.0001(15) 0.0021(14) 0.0121(15)
C72 0.0327(19) 0.041(2) 0.049(2) 0.0054(18) -0.0039(17) 0.0027(17)
C73 0.043(2) 0.042(2) 0.067(3) 0.002(2) 0.009(2) 0.0002(19)
C74 0.035(2) 0.058(3) 0.061(3) -0.013(2) -0.001(2) 0.002(2)
C75 0.036(2) 0.074(4) 0.061(3) -0.001(3) -0.013(2) 0.018(2)
C76 0.038(2) 0.049(2) 0.049(3) 0.0052(19) -0.0050(18) 0.0175(18)
O11 0.0239(11) 0.0307(12) 0.0297(12) 0.0112(10) 0.0091(9) 0.0110(9)
Si3 0.0210(4) 0.0285(4) 0.0232(4) 0.0093(3) 0.0063(3) 0.0099(3)
C77 0.0228(15) 0.0294(17) 0.0324(18) 0.0081(14) 0.0075(13) 0.0119(13)
C78 0.0268(16) 0.0379(19) 0.0328(19) 0.0091(15) 0.0040(14) 0.0075(14)
C79 0.0317(19) 0.052(2) 0.038(2) 0.0052(18) -0.0030(16) 0.0092(17)
C80 0.0300(19) 0.039(2) 0.062(3) 0.004(2) 0.0089(19) 0.0043(16)
C81 0.036(2) 0.040(2) 0.067(3) 0.017(2) 0.020(2) 0.0057(17)
C82 0.0271(17) 0.037(2) 0.046(2) 0.0170(17) 0.0102(15) 0.0092(15)
C83 0.0252(16) 0.0387(19) 0.0271(17) 0.0139(15) 0.0074(13) 0.0067(14)
C84 0.052(2) 0.079(3) 0.042(2) 0.035(2) 0.0169(19) 0.038(2)
C85 0.072(3) 0.116(5) 0.053(3) 0.056(3) 0.024(3) 0.052(3)
C86 0.063(3) 0.093(4) 0.027(2) 0.025(2) 0.011(2) 0.017(3)
C87 0.080(3) 0.063(3) 0.028(2) 0.007(2) 0.019(2) 0.015(3)
C88 0.059(2) 0.044(2) 0.032(2) 0.0134(17) 0.0190(18) 0.0143(19)
C89 0.0269(15) 0.0272(16) 0.0198(15) 0.0057(12) 0.0067(12) 0.0104(13)
C90 0.0304(17) 0.041(2) 0.044(2) 0.0187(17) 0.0125(16) 0.0132(15)
C91 0.039(2) 0.044(2) 0.055(3) 0.0232(19) 0.0122(18) 0.0237(18)
C92 0.045(2) 0.0315(18) 0.0325(19) 0.0117(15) 0.0095(16) 0.0151(16)
C93 0.0347(18) 0.0293(17) 0.0291(18) 0.0057(14) 0.0098(14) 0.0043(14)
C94 0.0295(16) 0.0305(17) 0.0249(17) 0.0046(13) 0.0063(13) 0.0119(14)
O12 0.0252(11) 0.0288(12) 0.0240(12) 0.0046(9) 0.0028(9) 0.0049(9)
Si4 0.0209(4) 0.0257(4) 0.0246(4) 0.0043(3) 0.0032(3) 0.0058(3)
C95 0.0273(16) 0.0294(17) 0.0276(17) 0.0059(13) 0.0018(13) 0.0135(13)
C96 0.0325(18) 0.0383(19) 0.0311(19) 0.0080(15) 0.0073(15) 0.0152(15)
C97 0.051(2) 0.060(3) 0.032(2) 0.0134(19) 0.0125(18) 0.028(2)
C98 0.072(3) 0.067(3) 0.028(2) 0.007(2) 0.006(2) 0.034(3)
C99 0.054(3) 0.052(3) 0.035(2) 0.0020(19) -0.0111(19) 0.008(2)
C100 0.038(2) 0.039(2) 0.0319(19) 0.0053(16) -0.0035(16) 0.0090(16)
C101 0.0265(16) 0.0309(17) 0.0285(17) 0.0075(14) 0.0051(13) 0.0060(13)
C102 0.061(3) 0.032(2) 0.040(2) 0.0101(17) -0.004(2) 0.0018(19)
C103 0.083(3) 0.032(2) 0.059(3) 0.017(2) 0.000(3) 0.002(2)
C104 0.067(3) 0.052(3) 0.057(3) 0.033(2) 0.012(2) 0.017(2)
C105 0.052(2) 0.061(3) 0.032(2) 0.0202(19) 0.0051(18) 0.017(2)
C106 0.0343(18) 0.041(2) 0.0331(19) 0.0117(16) 0.0078(15) 0.0132(16)
C107 0.0229(15) 0.0319(17) 0.0285(17) 0.0042(14) 0.0051(13) 0.0068(13)
C108 0.0287(17) 0.039(2) 0.043(2) 0.0151(17) 0.0101(15) 0.0095(15)
C109 0.0227(17) 0.054(2) 0.053(2) 0.016(2) 0.0135(16) 0.0088(16)
C110 0.0293(18) 0.047(2) 0.055(3) 0.0106(19) 0.0158(18) 0.0169(17)
C111 0.038(2) 0.050(2) 0.072(3) 0.027(2) 0.021(2) 0.0238(19)
C112 0.0306(18) 0.046(2) 0.056(3) 0.0239(19) 0.0187(17) 0.0149(16)
O13 0.077(2) 0.0569(19) 0.0413(17) 0.0234(15) 0.0125(16) 0.0156(17)
C113 0.098(4) 0.065(3) 0.047(3) 0.030(2) 0.013(3) 0.025(3)
C114 0.087(4) 0.060(3) 0.091(4) 0.037(3) 0.013(3) 0.027(3)
C115 0.080(4) 0.066(3) 0.073(4) 0.035(3) 0.023(3) 0.028(3)
C116 0.079(4) 0.139(6) 0.127(6) 0.106(5) 0.037(4) 0.035(4)
O14 0.079(3) 0.091(3) 0.099(3) 0.045(3) 0.004(2) 0.026(2)
C117 0.089(5) 0.073(4) 0.175(9) 0.044(5) 0.034(5) 0.027(4)
C118 0.079(4) 0.114(5) 0.246(9) 0.071(5) 0.035(5) 0.043(3)
C119 0.124(8) 0.193(11) 0.210(13) 0.113(10) 0.062(8) 0.059(8)
C120 0.079(4) 0.114(5) 0.246(9) 0.071(5) 0.035(5) 0.043(3)
O15 0.343(16) 0.239(12) 0.213(11) 0.092(10) -0.007(11) 0.108(12)
C121 0.177(10) 0.232(13) 0.279(16) 0.168(14) 0.017(10) 0.079(9)
C122 0.177(10) 0.232(13) 0.279(16) 0.168(14) 0.017(10) 0.079(9)
C123 0.178(11) 0.150(8) 0.33(2) 0.073(12) 0.064(11) 0.039(10)
C124 0.178(11) 0.150(8) 0.33(2) 0.073(12) 0.064(11) 0.039(10)
C125 0.112(10) 0.079(9) 0.24(2) 0.048(9) 0.072(10) 0.044(7)
C126 0.068(5) 0.051(5) 0.115(9) 0.030(5) 0.031(5) 0.008(4)
C127 0.119(10) 0.073(5) 0.075(5) 0.031(4) 0.043(7) 0.005(6)
C128 0.110(7) 0.088(7) 0.081(7) 0.018(5) 0.052(6) -0.006(6)
C129 0.057(6) 0.110(9) 0.101(9) 0.021(7) 0.023(6) 0.008(6)
C130 0.088(8) 0.091(7) 0.065(6) 0.021(5) 0.002(6) -0.014(7)
C131 0.077(7) 0.062(6) 0.058(6) 0.006(5) 0.014(5) -0.002(5)
C132 0.056(16) 0.15(3) 0.25(5) 0.12(4) 0.08(3) 0.03(2)
C133 0.056(10) 0.039(8) 0.059(12) 0.002(7) 0.028(9) -0.008(7)
C134 0.119(10) 0.073(5) 0.075(5) 0.031(4) 0.043(7) 0.005(6)
C135 0.110(7) 0.088(7) 0.081(7) 0.018(5) 0.052(6) -0.006(6)
C136 0.081(12) 0.046(9) 0.096(11) 0.018(8) 0.014(10) 0.004(8)
C137 0.081(12) 0.046(9) 0.096(11) 0.018(8) 0.014(10) 0.004(8)
C138 0.060(12) 0.048(11) 0.035(11) 0.011(8) 0.013(8) -0.017(9)
C139 0.104(13) 0.18(2) 0.48(5) 0.26(3) 0.12(2) 0.064(15)
Cl1 0.237(11) 0.351(15) 0.47(2) 0.266(15) 0.194(13) 0.204(11)
Cl2 0.202(10) 0.331(16) 0.69(3) 0.23(2) 0.168(16) 0.180(11)

loop_
_atom_type_symbol
_atom_type_description
_atom_type_scat_dispersion_real
_atom_type_scat_dispersion_imag
_atom_type_scat_source
C C 0.0033 0.0016 'International Tables Vol C Tables 4.2.6.8 and 6.1.1.4'
H H 0.0000 0.0000 'International Tables Vol C Tables 4.2.6.8 and 6.1.1.4'
O O 0.0106 0.0060 'International Tables Vol C Tables 4.2.6.8 and 6.1.1.4'
Ba Ba -0.3244 2.2819 'International Tables Vol C Tables 4.2.6.8 and 6.1.1.4'
Al Al 0.0645 0.0514 'International Tables Vol C Tables 4.2.6.8 and 6.1.1.4'
Si Si 0.0817 0.0704 'International Tables Vol C Tables 4.2.6.8 and 6.1.1.4'
Cl Cl 0.1484 0.1585 'International Tables Vol C Tables 4.2.6.8 and 6.1.1.4'

loop_
_geom_angle_atom_site_label_1
_geom_angle_atom_site_label_2
_geom_angle_atom_site_label_3
_geom_angle
O3 Ba1 O5 131.09(7)
O3 Ba1 O8 105.41(7)
O5 Ba1 O8 111.25(7)
O3 Ba1 O2 111.62(7)
O5 Ba1 O2 101.58(7)
O8 Ba1 O2 87.18(9)
O3 Ba1 O4 60.53(7)
O5 Ba1 O4 86.18(7)
O8 Ba1 O4 92.58(8)
O2 Ba1 O4 171.77(7)
O3 Ba1 O1 54.61(7)
O5 Ba1 O1 155.33(7)
O8 Ba1 O1 85.70(8)
O2 Ba1 O1 60.09(7)
O4 Ba1 O1 111.68(7)
O3 Ba1 O7 159.65(7)
O5 Ba1 O7 54.63(6)
O8 Ba1 O7 59.47(7)
O2 Ba1 O7 82.72(8)
O4 Ba1 O7 104.23(7)
O1 Ba1 O7 130.66(7)
O3 Ba1 O6 79.74(7)
O5 Ba1 O6 60.94(7)
O8 Ba1 O6 171.67(7)
O2 Ba1 O6 97.07(9)
O4 Ba1 O6 84.23(8)
O1 Ba1 O6 102.62(7)
O7 Ba1 O6 113.83(7)
O3 Ba1 Al1 27.06(5)
O5 Ba1 Al1 151.26(5)
O8 Ba1 Al1 96.70(6)
O2 Ba1 Al1 85.88(6)
O4 Ba1 Al1 85.98(5)
O1 Ba1 Al1 27.56(5)
O7 Ba1 Al1 153.93(5)
O6 Ba1 Al1 90.76(6)
O3 Ba1 Al2 152.94(5)
O5 Ba1 Al2 27.19(5)
O8 Ba1 Al2 85.10(6)
O2 Ba1 Al2 93.46(6)
O4 Ba1 Al2 94.71(5)
O1 Ba1 Al2 152.38(5)
O7 Ba1 Al2 27.48(5)
O6 Ba1 Al2 87.49(6)
Al1 Ba1 Al2 178.05(2)
O10 Al1 O9 113.43(12)
O10 Al1 O3 110.30(12)
O9 Al1 O3 113.73(12)
O10 Al1 O1 114.12(13)
O9 Al1 O1 112.23(12)
O3 Al1 O1 91.13(11)
O10 Al1 Ba1 123.54(9)
O9 Al1 Ba1 122.96(9)
O3 Al1 Ba1 44.55(8)
O1 Al1 Ba1 46.60(8)
O11 Al2 O12 112.51(12)
O11 Al2 O7 114.15(12)
O12 Al2 O7 110.92(12)
O11 Al2 O5 111.82(12)
O12 Al2 O5 114.39(12)
O7 Al2 O5 91.47(11)
O11 Al2 Ba1 126.14(9)
O12 Al2 Ba1 121.34(9)
O7 Al2 Ba1 46.78(8)
O5 Al2 Ba1 44.77(7)
C1 O1 Al1 127.2(2)
C1 O1 Ba1 120.67(19)
Al1 O1 Ba1 105.85(10)
O1 C1 C6 118.9(3)
O1 C1 C2 125.3(3)
C6 C1 C2 115.7(3)
C3 C2 C1 121.7(4)
C3 C2 H2 119.2
C1 C2 H2 119.2
C2 C3 C4 121.2(4)
C2 C3 H3 119.4
C4 C3 H3 119.4
C3 C4 C5 118.0(4)
C3 C4 H4 121.0
C5 C4 H4 121.0
C6 C5 C4 120.2(4)
C6 C5 C7 108.0(3)
C4 C5 C7 131.8(4)
C5 C6 C1 123.2(3)
C5 C6 O2 114.4(3)
C1 C6 O2 122.5(3)
C5 C7 C8 104.5(3)
C5 C7 H7A 110.8
C8 C7 H7A 110.8
C5 C7 H7B 110.8
C8 C7 H7B 110.8
H7A C7 H7B 108.9
C9 C8 O2 106.9(3)
C9 C8 C10 112.6(5)
O2 C8 C10 105.1(4)
C9 C8 C7 110.8(4)
O2 C8 C7 106.1(3)
C10 C8 C7 114.6(5)
C8 C9 H9A 109.5
C8 C9 H9B 109.5
H9A C9 H9B 109.5
C8 C9 H9C 109.5
H9A C9 H9C 109.5
H9B C9 H9C 109.5
C8 C10 H10A 109.5
C8 C10 H10B 109.5
H10A C10 H10B 109.5
C8 C10 H10C 109.5
H10A C10 H10C 109.5
H10B C10 H10C 109.5
C6 O2 C8 107.0(3)
C6 O2 Ba1 117.49(19)
C8 O2 Ba1 135.1(2)
C11 O3 Al1 129.5(2)
C11 O3 Ba1 120.79(18)
Al1 O3 Ba1 108.39(11)
O3 C11 C16 119.1(3)
O3 C11 C12 124.7(3)
C16 C11 C12 116.3(3)
C11 C12 C13 120.4(3)
C11 C12 H12 119.8
C13 C12 H12 119.8
C14 C13 C12 121.6(3)
C14 C13 H13 119.2
C12 C13 H13 119.2
C15 C14 C13 118.4(3)
C15 C14 H14 120.8
C13 C14 H14 120.8
C16 C15 C14 119.3(3)
C16 C15 C17 108.5(3)
C14 C15 C17 132.1(3)
C15 C16 C11 124.0(3)
C15 C16 O4 113.8(3)
C11 C16 O4 122.2(3)
C15 C17 C18 102.6(3)
C15 C17 H17A 111.2
C18 C17 H17A 111.2
C15 C17 H17B 111.2
C18 C17 H17B 111.2
H17A C17 H17B 109.2
C20 C18 C19 113.6(4)
C20 C18 O4 106.7(3)
C19 C18 O4 106.6(3)
C20 C18 C17 112.6(3)
C19 C18 C17 112.1(3)
O4 C18 C17 104.4(3)
C18 C19 H19A 109.5
C18 C19 H19B 109.5
H19A C19 H19B 109.5
C18 C19 H19C 109.5
H19A C19 H19C 109.5
H19B C19 H19C 109.5
C18 C20 H20A 109.5
C18 C20 H20B 109.5
H20A C20 H20B 109.5
C18 C20 H20C 109.5
H20A C20 H20C 109.5
H20B C20 H20C 109.5
C16 O4 C18 106.7(2)
C16 O4 Ba1 116.02(18)
C18 O4 Ba1 137.22(18)
C21 O5 Al2 129.0(2)
C21 O5 Ba1 120.64(18)
Al2 O5 Ba1 108.03(10)
O5 C21 C26 119.5(3)
O5 C21 C22 123.5(3)
C26 C21 C22 116.9(3)
C21 C22 C23 120.9(3)
C21 C22 H22 119.6
C23 C22 H22 119.6
C24 C23 C22 121.1(3)
C24 C23 H23 119.5
C22 C23 H23 119.5
C23 C24 C25 118.4(3)
C23 C24 H24 120.8
C25 C24 H24 120.8
C26 C25 C24 120.0(3)
C26 C25 C27 107.9(3)
C24 C25 C27 132.1(3)
O6 C26 C21 124.2(3)
O6 C26 C25 113.2(3)
C21 C26 C25 122.6(3)
C25 C27 C28 103.1(3)
C25 C27 H27A 111.1
C28 C27 H27A 111.1
C25 C27 H27B 111.1
C28 C27 H27B 111.1
H27A C27 H27B 109.1
C29 C28 O6 106.2(4)
C29 C28 C30 113.8(4)
O6 C28 C30 107.7(3)
C29 C28 C27 111.7(4)
O6 C28 C27 103.9(3)
C30 C28 C27 112.8(4)
C28 C29 H29A 109.5
C28 C29 H29B 109.5
H29A C29 H29B 109.5
C28 C29 H29C 109.5
H29A C29 H29C 109.5
H29B C29 H29C 109.5
C28 C30 H30A 109.5
C28 C30 H30B 109.5
H30A C30 H30B 109.5
C28 C30 H30C 109.5
H30A C30 H30C 109.5
H30B C30 H30C 109.5
C26 O6 C28 106.6(3)
C26 O6 Ba1 114.58(18)
C28 O6 Ba1 136.0(2)
C31 O7 Al2 128.9(2)
C31 O7 Ba1 121.10(19)
Al2 O7 Ba1 105.75(10)
O7 C31 C36 118.4(3)
O7 C31 C32 125.4(3)
C36 C31 C32 116.2(3)
C33 C32 C31 120.8(3)
C33 C32 H32 119.6
C31 C32 H32 119.6
C34 C33 C32 121.9(4)
C34 C33 H33 119.0
C32 C33 H33 119.0
C33 C34 C35 118.1(4)
C33 C34 H34 121.0
C35 C34 H34 121.0
C36 C35 C34 119.2(4)
C36 C35 C37A 106.9(4)
C34 C35 C37A 133.5(4)
C36 C35 C37B 104.7(6)
C34 C35 C37B 125.8(7)
C31 C36 C35 123.7(3)
C31 C36 O8 122.8(3)
C35 C36 O8 113.4(3)
C35 C37A C38 102.8(4)
C35 C37A H37A 111.2
C38 C37A H37A 111.2
C35 C37A H37B 111.2
C38 C37A H37B 111.2
H37A C37A H37B 109.1
C38 C39A H39A 109.5
C38 C39A H39B 109.5
H39A C39A H39B 109.5
C38 C39A H39C 109.5
H39A C39A H39C 109.5
H39B C39A H39C 109.5
C38 C40A H40A 109.5
C38 C40A H40B 109.5
H40A C40A H40B 109.5
C38 C40A H40C 109.5
H40A C40A H40C 109.5
H40B C40A H40C 109.5
C38 C37B C35 92.0(8)
C38 C37B H37C 113.3
C35 C37B H37C 113.3
C38 C37B H37D 113.3
C35 C37B H37D 113.3
H37C C37B H37D 110.6
C38 C39B H39D 109.5
C38 C39B H39E 109.5
H39D C39B H39E 109.5
C38 C39B H39F 109.5
H39D C39B H39F 109.5
H39E C39B H39F 109.5
C38 C40B H40D 109.5
C38 C40B H40E 109.5
H40D C40B H40E 109.5
C38 C40B H40F 109.5
H40D C40B H40F 109.5
H40E C40B H40F 109.5
C40B C38 O8 99.9(6)
C39A C38 O8 104.0(3)
C40B C38 C39B 114.2(11)
O8 C38 C39B 117.6(7)
C39A C38 C37A 112.9(4)
O8 C38 C37A 104.8(3)
C39A C38 C40A 113.1(4)
O8 C38 C40A 105.8(3)
C37A C38 C40A 114.9(4)
C40B C38 C37B 110.5(11)
O8 C38 C37B 107.2(6)
C39B C38 C37B 107.0(10)
C36 O8 C38 106.5(2)
C36 O8 Ba1 118.23(19)
C38 O8 Ba1 134.83(19)
Si1 O9 Al1 161.54(16)
O9 Si1 C53 109.96(14)
O9 Si1 C47 110.78(14)
C53 Si1 C47 109.07(15)
O9 Si1 C41 109.97(14)
C53 Si1 C41 109.73(16)
C47 Si1 C41 107.28(16)
C42 C41 C46 117.3(3)
C42 C41 Si1 118.6(3)
C46 C41 Si1 124.1(3)
C41 C42 C43 121.9(4)
C41 C42 H42 119.0
C43 C42 H42 119.0
C44 C43 C42 119.5(4)
C44 C43 H43 120.2
C42 C43 H43 120.2
C43 C44 C45 119.7(4)
C43 C44 H44 120.1
C45 C44 H44 120.1
C44 C45 C46 120.5(4)
C44 C45 H45 119.7
C46 C45 H45 119.7
C41 C46 C45 121.0(4)
C41 C46 H46 119.5
C45 C46 H46 119.5
C48 C47 C52 116.5(3)
C48 C47 Si1 121.3(3)
C52 C47 Si1 122.2(3)
C49 C48 C47 122.6(4)
C49 C48 H48 118.7
C47 C48 H48 118.7
C48 C49 C50 119.3(4)
C48 C49 H49 120.4
C50 C49 H49 120.4
C51 C50 C49 119.8(4)
C51 C50 H50 120.1
C49 C50 H50 120.1
C50 C51 C52 120.3(4)
C50 C51 H51 119.9
C52 C51 H51 119.9
C51 C52 C47 121.6(4)
C51 C52 H52 119.2
C47 C52 H52 119.2
C54 C53 C58 116.0(3)
C54 C53 Si1 122.3(3)
C58 C53 Si1 121.7(3)
C55 C54 C53 122.0(4)
C55 C54 H54 119.0
C53 C54 H54 119.0
C56 C55 C54 120.0(4)
C56 C55 H55 120.0
C54 C55 H55 120.0
C55 C56 C57 119.9(4)
C55 C56 H56 120.0
C57 C56 H56 120.0
C56 C57 C58 119.6(4)
C56 C57 H57 120.2
C58 C57 H57 120.2
C57 C58 C53 122.4(4)
C57 C58 H58 118.8
C53 C58 H58 118.8
Si2 O10 Al1 172.86(19)
O10 Si2 C59 111.31(15)
O10 Si2 C65 109.50(15)
C59 Si2 C65 110.58(15)
O10 Si2 C71 110.47(15)
C59 Si2 C71 106.48(16)
C65 Si2 C71 108.43(17)
C64 C59 C60 117.2(3)
C64 C59 Si2 120.1(3)
C60 C59 Si2 122.7(3)
C61 C60 C59 121.2(4)
C61 C60 H60 119.4
C59 C60 H60 119.4
C62 C61 C60 120.3(4)
C62 C61 H61 119.9
C60 C61 H61 119.9
C61 C62 C63 119.9(4)
C61 C62 H62 120.0
C63 C62 H62 120.0
C64 C63 C62 119.4(4)
C64 C63 H63 120.3
C62 C63 H63 120.3
C63 C64 C59 122.0(4)
C63 C64 H64 119.0
C59 C64 H64 119.0
C66 C65 C70 117.2(4)
C66 C65 Si2 119.8(3)
C70 C65 Si2 123.0(3)
C65 C66 C67 121.5(4)
C65 C66 H66 119.2
C67 C66 H66 119.2
C68 C67 C66 120.0(4)
C68 C67 H67 120.0
C66 C67 H67 120.0
C67 C68 C69 120.3(4)
C67 C68 H68 119.9
C69 C68 H68 119.9
C68 C69 C70 119.8(4)
C68 C69 H69 120.1
C70 C69 H69 120.1
C65 C70 C69 121.2(4)
C65 C70 H70 119.4
C69 C70 H70 119.4
C72 C71 C76 117.1(4)
C72 C71 Si2 120.2(3)
C76 C71 Si2 122.7(3)
C71 C72 C73 121.5(4)
C71 C72 H72 119.3
C73 C72 H72 119.3
C74 C73 C72 119.6(5)
C74 C73 H73 120.2
C72 C73 H73 120.2
C75 C74 C73 119.6(4)
C75 C74 H74 120.2
C73 C74 H74 120.2
C74 C75 C76 120.1(5)
C74 C75 H75 120.0
C76 C75 H75 120.0
C75 C76 C71 122.1(5)
C75 C76 H76 118.9
C71 C76 H76 118.9
Si3 O11 Al2 159.69(16)
O11 Si3 C83 109.62(14)
O11 Si3 C89 111.76(13)
C83 Si3 C89 108.31(15)
O11 Si3 C77 110.16(13)
C83 Si3 C77 107.81(16)
C89 Si3 C77 109.08(15)
C82 C77 C78 117.3(3)
C82 C77 Si3 121.6(3)
C78 C77 Si3 121.1(3)
C79 C78 C77 121.3(4)
C79 C78 H78 119.3
C77 C78 H78 119.3
C80 C79 C78 120.4(4)
C80 C79 H79 119.8
C78 C79 H79 119.8
C79 C80 C81 119.6(4)
C79 C80 H80 120.2
C81 C80 H80 120.2
C80 C81 C82 119.6(4)
C80 C81 H81 120.2
C82 C81 H81 120.2
C77 C82 C81 121.7(4)
C77 C82 H82 119.1
C81 C82 H82 119.1
C88 C83 C84 116.6(4)
C88 C83 Si3 121.6(3)
C84 C83 Si3 121.8(3)
C85 C84 C83 121.2(4)
C85 C84 H84 119.4
C83 C84 H84 119.4
C86 C85 C84 120.8(4)
C86 C85 H85 119.6
C84 C85 H85 119.6
C85 C86 C87 119.1(4)
C85 C86 H86 120.4
C87 C86 H86 120.4
C86 C87 C88 120.2(5)
C86 C87 H87 119.9
C88 C87 H87 119.9
C83 C88 C87 122.0(4)
C83 C88 H88 119.0
C87 C88 H88 119.0
C90 C89 C94 116.4(3)
C90 C89 Si3 123.3(3)
C94 C89 Si3 120.3(2)
C91 C90 C89 121.9(3)
C91 C90 H90 119.1
C89 C90 H90 119.1
C92 C91 C90 120.1(3)
C92 C91 H91 120.0
C90 C91 H91 120.0
C91 C92 C93 119.9(3)
C91 C92 H92 120.0
C93 C92 H92 120.0
C92 C93 C94 119.8(3)
C92 C93 H93 120.1
C94 C93 H93 120.1
C93 C94 C89 121.9(3)
C93 C94 H94 119.1
C89 C94 H94 119.1
Si4 O12 Al2 171.51(16)
O12 Si4 C95 110.84(14)
O12 Si4 C107 110.98(14)
C95 Si4 C107 106.12(15)
O12 Si4 C101 109.27(14)
C95 Si4 C101 111.21(15)
C107 Si4 C101 108.37(16)
C96 C95 C100 116.8(3)
C96 C95 Si4 122.0(3)
C100 C95 Si4 121.1(3)
C95 C96 C97 121.8(4)
C95 C96 H96 119.1
C97 C96 H96 119.1
C98 C97 C96 119.5(4)
C98 C97 H97 120.2
C96 C97 H97 120.2
C97 C98 C99 120.9(4)
C97 C98 H98 119.6
C99 C98 H98 119.6
C98 C99 C100 119.0(4)
C98 C99 H99 120.5
C100 C99 H99 120.5
C99 C100 C95 122.0(4)
C99 C100 H100 119.0
C95 C100 H100 119.0
C102 C101 C106 116.8(3)
C102 C101 Si4 122.5(3)
C106 C101 Si4 120.7(3)
C103 C102 C101 122.2(4)
C103 C102 H102 118.9
C101 C102 H102 118.9
C102 C103 C104 119.5(4)
C102 C103 H103 120.2
C104 C103 H103 120.2
C105 C104 C103 119.8(4)
C105 C104 H104 120.1
C103 C104 H104 120.1
C104 C105 C106 119.7(4)
C104 C105 H105 120.1
C106 C105 H105 120.1
C105 C106 C101 121.9(4)
C105 C106 H106 119.1
C101 C106 H106 119.1
C108 C107 C112 117.4(3)
C108 C107 Si4 123.3(3)
C112 C107 Si4 119.3(3)
C107 C108 C109 120.9(4)
C107 C108 H108 119.6
C109 C108 H108 119.6
C110 C109 C108 120.2(4)
C110 C109 H109 119.9
C108 C109 H109 119.9
C109 C110 C111 120.1(4)
C109 C110 H110 119.9
C111 C110 H110 119.9
C110 C111 C112 119.6(4)
C110 C111 H111 120.2
C112 C111 H111 120.2
C107 C112 C111 121.8(4)
C107 C112 H112 119.1
C111 C112 H112 119.1
C116 O13 C113 106.5(4)
O13 C113 C114 106.5(4)
O13 C113 H11A 110.4
C114 C113 H11A 110.4
O13 C113 H11B 110.4
C114 C113 H11B 110.4
H11A C113 H11B 108.6
C113 C114 C115 103.2(4)
C113 C114 H11C 111.1
C115 C114 H11C 111.1
C113 C114 H11D 111.1
C115 C114 H11D 111.1
H11C C114 H11D 109.1
C116 C115 C114 102.8(5)
C116 C115 H11E 111.2
C114 C115 H11E 111.2
C116 C115 H11F 111.2
C114 C115 H11F 111.2
H11E C115 H11F 109.1
O13 C116 C115 112.4(5)
O13 C116 H11G 109.1
C115 C116 H11G 109.1
O13 C116 H11H 109.1
C115 C116 H11H 109.1
H11G C116 H11H 107.9
C117 O14 C120 107.7(6)
O14 C117 C118 106.4(6)
O14 C117 H11I 110.5
C118 C117 H11I 110.5
O14 C117 H11J 110.5
C118 C117 H11J 110.5
H11I C117 H11J 108.6
C119 C118 C117 108.6(7)
C119 C118 H11K 110.0
C117 C118 H11K 110.0
C119 C118 H11L 110.0
C117 C118 H11L 110.0
H11K C118 H11L 108.4
C118 C119 C120 103.2(8)
C118 C119 H11M 111.1
C120 C119 H11M 111.1
C118 C119 H11N 111.1
C120 C119 H11N 111.1
H11M C119 H11N 109.1
O14 C120 C119 111.0(7)
O14 C120 H12A 109.4
C119 C120 H12A 109.4
O14 C120 H12B 109.4
C119 C120 H12B 109.4
H12A C120 H12B 108.0
C124 O15 C121 95.3(12)
O15 C121 C122 118.3(12)
O15 C121 H12C 107.7
C122 C121 H12C 107.7
O15 C121 H12D 107.7
C122 C121 H12D 107.7
H12C C121 H12D 107.1
C121 C122 C123 100.0(11)
C121 C122 H12E 111.8
C123 C122 H12E 111.8
C121 C122 H12F 111.8
C123 C122 H12F 111.8
H12E C122 H12F 109.5
C124 C123 C122 99.0(13)
C124 C123 H12G 112.0
C122 C123 H12G 112.0
C124 C123 H12H 112.0
C122 C123 H12H 112.0
H12G C123 H12H 109.7
O15 C124 C123 117.6(15)
O15 C124 H12I 107.9
C123 C124 H12I 107.9
O15 C124 H12J 107.9
C123 C124 H12J 107.9
H12I C124 H12J 107.2
C126 C125 H12K 109.5
C126 C125 H12L 109.5
H12K C125 H12L 109.5
C126 C125 H12M 109.5
H12K C125 H12M 109.5
H12L C125 H12M 109.5
C127 C126 C131 120.0
C127 C126 C125 118.7(8)
C131 C126 C125 121.3(8)
C126 C127 C128 120.0
C126 C127 H127 120.0
C128 C127 H127 120.0
C129 C128 C127 120.0
C129 C128 H128 120.0
C127 C128 H128 120.0
C130 C129 C128 120.0
C130 C129 H129 120.0
C128 C129 H129 120.0
C129 C130 C131 120.0
C129 C130 H130 120.0
C131 C130 H130 120.0
C130 C131 C126 120.0
C130 C131 H131 120.0
C126 C131 H131 120.0
C133 C132 H13A 109.5
C133 C132 H13B 109.5
H13A C132 H13B 109.5
C133 C132 H13C 109.5
H13A C132 H13C 109.5
H13B C132 H13C 109.5
C134 C133 C138 120.0
C134 C133 C132 114(2)
C138 C133 C132 126(2)
C135 C134 C133 120.0
C135 C134 H134 120.0
C133 C134 H134 120.0
C134 C135 C136 120.0
C134 C135 H135 120.0
C136 C135 H135 120.0
C137 C136 C135 120.0
C137 C136 H136 120.0
C135 C136 H136 120.0
C136 C137 C138 120.0
C136 C137 H137 120.0
C138 C137 H137 120.0
C137 C138 C133 120.0
C137 C138 H138 120.0
C133 C138 H138 120.0
Cl2 C139 Cl1 99(3)
Cl2 C139 H13D 112.0
Cl1 C139 H13D 112.0
Cl2 C139 H13E 112.0
Cl1 C139 H13E 112.0
H13D C139 H13E 109.7

loop_
_geom_bond_atom_site_label_1
_geom_bond_atom_site_label_2
_geom_bond_distance
Ba1 O3 2.739(2)
Ba1 O5 2.750(2)
Ba1 O8 2.792(2)
Ba1 O2 2.795(3)
Ba1 O4 2.798(2)
Ba1 O1 2.799(2)
Ba1 O7 2.811(2)
Ba1 O6 2.834(2)
Ba1 Al1 3.7056(14)
Ba1 Al2 3.7133(14)
Al1 O10 1.697(2)
Al1 O9 1.712(2)
Al1 O3 1.776(2)
Al1 O1 1.782(2)
Al2 O11 1.706(2)
Al2 O12 1.709(2)
Al2 O7 1.780(2)
Al2 O5 1.785(2)
O1 C1 1.357(4)
C1 C6 1.393(5)
C1 C2 1.393(5)
C2 C3 1.384(6)
C2 H2 0.9500
C3 C4 1.384(6)
C3 H3 0.9500
C4 C5 1.385(6)
C4 H4 0.9500
C5 C6 1.374(5)
C5 C7 1.507(6)
C6 O2 1.398(4)
C7 C8 1.538(6)
C7 H7A 0.9900
C7 H7B 0.9900
C8 C9 1.488(7)
C8 O2 1.492(4)
C8 C10 1.496(7)
C9 H9A 0.9800
C9 H9B 0.9800
C9 H9C 0.9800
C10 H10A 0.9800
C10 H10B 0.9800
C10 H10C 0.9800
O3 C11 1.358(4)
C11 C16 1.389(5)
C11 C12 1.390(5)
C12 C13 1.395(5)
C12 H12 0.9500
C13 C14 1.385(6)
C13 H13 0.9500
C14 C15 1.381(5)
C14 H14 0.9500
C15 C16 1.371(5)
C15 C17 1.512(5)
C16 O4 1.393(4)
C17 C18 1.559(5)
C17 H17A 0.9900
C17 H17B 0.9900
C18 C20 1.486(5)
C18 C19 1.494(6)
C18 O4 1.501(4)
C19 H19A 0.9800
C19 H19B 0.9800
C19 H19C 0.9800
C20 H20A 0.9800
C20 H20B 0.9800
C20 H20C 0.9800
O5 C21 1.359(4)
C21 C26 1.385(5)
C21 C22 1.392(5)
C22 C23 1.395(5)
C22 H22 0.9500
C23 C24 1.382(5)
C23 H23 0.9500
C24 C25 1.386(5)
C24 H24 0.9500
C25 C26 1.385(5)
C25 C27 1.505(5)
C26 O6 1.384(4)
C27 C28 1.539(5)
C27 H27A 0.9900
C27 H27B 0.9900
C28 C29 1.503(8)
C28 O6 1.507(4)
C28 C30 1.522(7)
C29 H29A 0.9800
C29 H29B 0.9800
C29 H29C 0.9800
C30 H30A 0.9800
C30 H30B 0.9800
C30 H30C 0.9800
O7 C31 1.350(4)
C31 C36 1.386(5)
C31 C32 1.395(5)
C32 C33 1.393(5)
C32 H32 0.9500
C33 C34 1.382(6)
C33 H33 0.9500
C34 C35 1.392(6)
C34 H34 0.9500
C35 C36 1.388(5)
C35 C37A 1.515(7)
C35 C37B 1.664(18)
C36 O8 1.389(4)
C37A C38 1.528(6)
C37A H37A 0.9900
C37A H37B 0.9900
C39A C38 1.488(7)
C39A H39A 0.9800
C39A H39B 0.9800
C39A H39C 0.9800
C40A C38 1.538(7)
C40A H40A 0.9800
C40A H40B 0.9800
C40A H40C 0.9800
C37B C38 1.641(16)
C37B H37C 0.9900
C37B H37D 0.9900
C39B C38 1.510(17)
C39B H39D 0.9800
C39B H39E 0.9800
C39B H39F 0.9800
C40B C38 1.452(16)
C40B H40D 0.9800
C40B H40E 0.9800
C40B H40F 0.9800
C38 O8 1.489(4)
O9 Si1 1.609(2)
Si1 C53 1.874(3)
Si1 C47 1.875(3)
Si1 C41 1.885(3)
C41 C42 1.383(5)
C41 C46 1.385(5)
C42 C43 1.394(6)
C42 H42 0.9500
C43 C44 1.370(7)
C43 H43 0.9500
C44 C45 1.372(7)
C44 H44 0.9500
C45 C46 1.390(6)
C45 H45 0.9500
C46 H46 0.9500
C47 C48 1.399(5)
C47 C52 1.404(5)
C48 C49 1.383(5)
C48 H48 0.9500
C49 C50 1.392(6)
C49 H49 0.9500
C50 C51 1.381(6)
C50 H50 0.9500
C51 C52 1.385(6)
C51 H51 0.9500
C52 H52 0.9500
C53 C54 1.400(5)
C53 C58 1.401(5)
C54 C55 1.388(6)
C54 H54 0.9500
C55 C56 1.376(6)
C55 H55 0.9500
C56 C57 1.382(6)
C56 H56 0.9500
C57 C58 1.384(5)
C57 H57 0.9500
C58 H58 0.9500
O10 Si2 1.601(2)
Si2 C59 1.877(4)
Si2 C65 1.880(4)
Si2 C71 1.881(4)
C59 C64 1.388(5)
C59 C60 1.398(5)
C60 C61 1.389(6)
C60 H60 0.9500
C61 C62 1.363(6)
C61 H61 0.9500
C62 C63 1.394(6)
C62 H62 0.9500
C63 C64 1.382(6)
C63 H63 0.9500
C64 H64 0.9500
C65 C66 1.380(6)
C65 C70 1.389(5)
C66 C67 1.391(7)
C66 H66 0.9500
C67 C68 1.360(7)
C67 H67 0.9500
C68 C69 1.365(7)
C68 H68 0.9500
C69 C70 1.394(6)
C69 H69 0.9500
C70 H70 0.9500
C71 C72 1.387(6)
C71 C76 1.388(5)
C72 C73 1.399(6)
C72 H72 0.9500
C73 C74 1.386(7)
C73 H73 0.9500
C74 C75 1.371(8)
C74 H74 0.9500
C75 C76 1.384(6)
C75 H75 0.9500
C76 H76 0.9500
O11 Si3 1.612(2)
Si3 C83 1.872(4)
Si3 C89 1.874(3)
Si3 C77 1.886(3)
C77 C82 1.383(5)
C77 C78 1.398(5)
C78 C79 1.393(5)
C78 H78 0.9500
C79 C80 1.372(6)
C79 H79 0.9500
C80 C81 1.387(6)
C80 H80 0.9500
C81 C82 1.401(5)
C81 H81 0.9500
C82 H82 0.9500
C83 C88 1.384(5)
C83 C84 1.392(5)
C84 C85 1.387(6)
C84 H84 0.9500
C85 C86 1.366(8)
C85 H85 0.9500
C86 C87 1.367(7)
C86 H86 0.9500
C87 C88 1.387(6)
C87 H87 0.9500
C88 H88 0.9500
C89 C90 1.400(5)
C89 C94 1.410(5)
C90 C91 1.391(5)
C90 H90 0.9500
C91 C92 1.379(6)
C91 H91 0.9500
C92 C93 1.385(5)
C92 H92 0.9500
C93 C94 1.389(5)
C93 H93 0.9500
C94 H94 0.9500
O12 Si4 1.609(2)
Si4 C95 1.872(4)
Si4 C107 1.873(3)
Si4 C101 1.877(4)
C95 C96 1.392(5)
C95 C100 1.404(5)
C96 C97 1.402(5)
C96 H96 0.9500
C97 C98 1.375(7)
C97 H97 0.9500
C98 C99 1.382(7)
C98 H98 0.9500
C99 C100 1.401(6)
C99 H99 0.9500
C100 H100 0.9500
C101 C102 1.392(5)
C101 C106 1.395(5)
C102 C103 1.385(6)
C102 H102 0.9500
C103 C104 1.391(7)
C103 H103 0.9500
C104 C105 1.378(6)
C104 H104 0.9500
C105 C106 1.393(6)
C105 H105 0.9500
C106 H106 0.9500
C107 C108 1.385(5)
C107 C112 1.391(5)
C108 C109 1.405(5)
C108 H108 0.9500
C109 C110 1.367(6)
C109 H109 0.9500
C110 C111 1.372(6)
C110 H110 0.9500
C111 C112 1.394(5)
C111 H111 0.9500
C112 H112 0.9500
O13 C116 1.389(6)
O13 C113 1.425(6)
C113 C114 1.509(8)
C113 H11A 0.9900
C113 H11B 0.9900
C114 C115 1.534(7)
C114 H11C 0.9900
C114 H11D 0.9900
C115 C116 1.471(8)
C115 H11E 0.9900
C115 H11F 0.9900
C116 H11G 0.9900
C116 H11H 0.9900
O14 C117 1.410(8)
O14 C120 1.426(9)
C117 C118 1.478(10)
C117 H11I 0.9900
C117 H11J 0.9900
C118 C119 1.465(8)
C118 H11K 0.9900
C118 H11L 0.9900
C119 C120 1.466(8)
C119 H11M 0.9900
C119 H11N 0.9900
C120 H12A 0.9900
C120 H12B 0.9900
O15 C124 1.405(16)
O15 C121 1.451(14)
C121 C122 1.481(9)
C121 H12C 0.9900
C121 H12D 0.9900
C122 C123 1.525(17)
C122 H12E 0.9900
C122 H12F 0.9900
C123 C124 1.483(9)
C123 H12G 0.9900
C123 H12H 0.9900
C124 H12I 0.9900
C124 H12J 0.9900
C125 C126 1.491(14)
C125 H12K 0.9800
C125 H12L 0.9800
C125 H12M 0.9800
C126 C127 1.3900
C126 C131 1.3900
C127 C128 1.3900
C127 H127 0.9500
C128 C129 1.3900
C128 H128 0.9500
C129 C130 1.3900
C129 H129 0.9500
C130 C131 1.3900
C130 H130 0.9500
C131 H131 0.9500
C132 C133 1.41(4)
C132 H13A 0.9800
C132 H13B 0.9800
C132 H13C 0.9800
C133 C134 1.3900
C133 C138 1.3900
C134 C135 1.3900
C134 H134 0.9500
C135 C136 1.3900
C135 H135 0.9500
C136 C137 1.3900
C136 H136 0.9500
C137 C138 1.3900
C137 H137 0.9500
C138 H138 0.9500
C139 Cl2 1.57(3)
C139 Cl1 1.65(3)
C139 H13D 0.9900
C139 H13E 0.9900
Cl1 Cl2 2.45(2)

loop_
_geom_hbond_atom_site_label_D
_geom_hbond_atom_site_label_H
_geom_hbond_atom_site_label_A
_geom_hbond_distance_DH
_geom_hbond_distance_HA
_geom_hbond_distance_DA
_geom_hbond_angle_DHA
C9 H9C O7 0.98 2.58 3.505(6) 157.5

loop_
_geom_torsion_atom_site_label_1
_geom_torsion_atom_site_label_2
_geom_torsion_atom_site_label_3
_geom_torsion_atom_site_label_4
_geom_torsion
O10 Al1 O1 C1 -94.0(3)
O9 Al1 O1 C1 36.8(3)
O3 Al1 O1 C1 153.1(3)
Ba1 Al1 O1 C1 151.8(3)
O10 Al1 O1 Ba1 114.19(12)
O9 Al1 O1 Ba1 -114.99(11)
O3 Al1 O1 Ba1 1.30(11)
Al1 O1 C1 C6 -149.6(3)
Ba1 O1 C1 C6 -1.5(4)
Al1 O1 C1 C2 29.6(5)
Ba1 O1 C1 C2 177.6(3)
O1 C1 C2 C3 -176.5(3)
C6 C1 C2 C3 2.7(5)
C1 C2 C3 C4 -0.4(6)
C2 C3 C4 C5 -1.9(6)
C3 C4 C5 C6 1.8(6)
C3 C4 C5 C7 -175.9(5)
C4 C5 C6 C1 0.7(6)
C7 C5 C6 C1 178.8(4)
C4 C5 C6 O2 -179.2(4)
C7 C5 C6 O2 -1.0(5)
O1 C1 C6 C5 176.4(3)
C2 C1 C6 C5 -2.9(5)
O1 C1 C6 O2 -3.8(5)
C2 C1 C6 O2 177.0(3)
C6 C5 C7 C8 0.9(6)
C4 C5 C7 C8 178.8(5)
C5 C7 C8 C9 -116.2(5)
C5 C7 C8 O2 -0.5(5)
C5 C7 C8 C10 115.0(5)
C5 C6 O2 C8 0.7(4)
C1 C6 O2 C8 -179.2(3)
C5 C6 O2 Ba1 -173.2(3)
C1 C6 O2 Ba1 7.0(4)
C9 C8 O2 C6 118.3(4)
C10 C8 O2 C6 -121.8(4)
C7 C8 O2 C6 -0.1(5)
C9 C8 O2 Ba1 -69.4(5)
C10 C8 O2 Ba1 50.5(5)
C7 C8 O2 Ba1 172.2(3)
O10 Al1 O3 C11 49.2(3)
O9 Al1 O3 C11 -79.6(3)
O1 Al1 O3 C11 165.5(3)
Ba1 Al1 O3 C11 166.8(3)
O10 Al1 O3 Ba1 -117.65(12)
O9 Al1 O3 Ba1 113.62(12)
O1 Al1 O3 Ba1 -1.34(11)
Al1 O3 C11 C16 -155.1(2)
Ba1 O3 C11 C16 10.3(4)
Al1 O3 C11 C12 24.6(5)
Ba1 O3 C11 C12 -170.0(3)
O3 C11 C12 C13 -178.7(3)
C16 C11 C12 C13 1.1(5)
C11 C12 C13 C14 -1.2(6)
C12 C13 C14 C15 0.6(6)
C13 C14 C15 C16 0.1(6)
C13 C14 C15 C17 -176.8(4)
C14 C15 C16 C11 -0.2(6)
C17 C15 C16 C11 177.4(3)
C14 C15 C16 O4 179.9(3)
C17 C15 C16 O4 -2.5(4)
O3 C11 C16 C15 179.4(3)
C12 C11 C16 C15 -0.4(5)
O3 C11 C16 O4 -0.7(5)
C12 C11 C16 O4 179.5(3)
C16 C15 C17 C18 13.7(4)
C14 C15 C17 C18 -169.1(4)
C15 C17 C18 C20 -134.5(3)
C15 C17 C18 C19 95.9(4)
C15 C17 C18 O4 -19.2(4)
C15 C16 O4 C18 -10.6(4)
C11 C16 O4 C18 169.5(3)
C15 C16 O4 Ba1 171.3(2)
C11 C16 O4 Ba1 -8.6(4)
C20 C18 O4 C16 137.9(3)
C19 C18 O4 C16 -100.4(3)
C17 C18 O4 C16 18.5(4)
C20 C18 O4 Ba1 -44.6(4)
C19 C18 O4 Ba1 77.1(4)
C17 C18 O4 Ba1 -164.1(2)
O11 Al2 O5 C21 42.4(3)
O12 Al2 O5 C21 -87.0(3)
O7 Al2 O5 C21 159.2(3)
Ba1 Al2 O5 C21 162.3(3)
O11 Al2 O5 Ba1 -119.90(11)
O12 Al2 O5 Ba1 110.72(12)
O7 Al2 O5 Ba1 -3.09(11)
Al2 O5 C21 C26 -162.0(2)
Ba1 O5 C21 C26 -1.6(4)
Al2 O5 C21 C22 16.8(5)
Ba1 O5 C21 C22 177.2(2)
O5 C21 C22 C23 -176.3(3)
C26 C21 C22 C23 2.5(5)
C21 C22 C23 C24 -3.1(6)
C22 C23 C24 C25 1.7(6)
C23 C24 C25 C26 0.2(6)
C23 C24 C25 C27 -177.1(4)
O5 C21 C26 O6 -1.6(5)
C22 C21 C26 O6 179.5(3)
O5 C21 C26 C25 178.3(3)
C22 C21 C26 C25 -0.6(5)
C24 C25 C26 O6 179.1(4)
C27 C25 C26 O6 -3.0(5)
C24 C25 C26 C21 -0.7(6)
C27 C25 C26 C21 177.2(3)
C26 C25 C27 C28 15.9(5)
C24 C25 C27 C28 -166.5(4)
C25 C27 C28 C29 92.1(4)
C25 C27 C28 O6 -22.0(4)
C25 C27 C28 C30 -138.3(4)
C21 C26 O6 C28 168.0(3)
C25 C26 O6 C28 -11.9(4)
C21 C26 O6 Ba1 3.7(4)
C25 C26 O6 Ba1 -176.1(2)
C29 C28 O6 C26 -96.9(4)
C30 C28 O6 C26 140.9(4)
C27 C28 O6 C26 21.1(4)
C29 C28 O6 Ba1 62.4(5)
C30 C28 O6 Ba1 -59.8(5)
C27 C28 O6 Ba1 -179.7(3)
O11 Al2 O7 C31 -85.8(3)
O12 Al2 O7 C31 42.6(3)
O5 Al2 O7 C31 159.5(3)
Ba1 Al2 O7 C31 156.5(3)
O11 Al2 O7 Ba1 117.75(11)
O12 Al2 O7 Ba1 -113.89(11)
O5 Al2 O7 Ba1 2.98(11)
Al2 O7 C31 C36 -150.7(3)
Ba1 O7 C31 C36 2.7(4)
Al2 O7 C31 C32 28.1(5)
Ba1 O7 C31 C32 -178.5(3)
O7 C31 C32 C33 -177.3(3)
C36 C31 C32 C33 1.5(5)
C31 C32 C33 C34 1.7(6)
C32 C33 C34 C35 -2.6(8)
C33 C34 C35 C36 0.3(8)
C33 C34 C35 C37A 172.4(6)
C33 C34 C35 C37B -139.5(10)
O7 C31 C36 C35 175.0(4)
C32 C31 C36 C35 -3.9(6)
O7 C31 C36 O8 -1.6(5)
C32 C31 C36 O8 179.5(3)
C34 C35 C36 C31 3.1(8)
C37A C35 C36 C31 -170.9(4)
C37B C35 C36 C31 150.3(8)
C34 C35 C36 O8 179.9(4)
C37A C35 C36 O8 5.9(6)
C37B C35 C36 O8 -32.8(9)
C36 C35 C37A C38 -18.3(6)
C34 C35 C37A C38 169.0(6)
C36 C35 C37B C38 37.8(10)
C34 C35 C37B C38 -177.9(6)
C35 C37A C38 C39A -89.1(6)
C35 C37A C38 O8 23.4(6)
C35 C37A C38 C40A 139.1(5)
C35 C37B C38 C40B 75.2(11)
C35 C37B C38 O8 -32.7(10)
C35 C37B C38 C39B -159.8(10)
C31 C36 O8 C38 -173.5(4)
C35 C36 O8 C38 9.6(5)
C31 C36 O8 Ba1 -0.3(5)
C35 C36 O8 Ba1 -177.2(3)
C40B C38 O8 C36 -96.9(9)
C39A C38 O8 C36 98.0(4)
C39B C38 O8 C36 138.9(10)
C37A C38 O8 C36 -20.8(5)
C40A C38 O8 C36 -142.6(4)
C37B C38 O8 C36 18.3(9)
C40B C38 O8 Ba1 91.5(9)
C39A C38 O8 Ba1 -73.6(4)
C39B C38 O8 Ba1 -32.7(10)
C37A C38 O8 Ba1 167.7(3)
C40A C38 O8 Ba1 45.8(5)
C37B C38 O8 Ba1 -153.2(8)
O10 Al1 O9 Si1 53.8(5)
O3 Al1 O9 Si1 -179.1(5)
O1 Al1 O9 Si1 -77.4(5)
Ba1 Al1 O9 Si1 -129.1(5)
Al1 O9 Si1 C53 -122.4(5)
Al1 O9 Si1 C47 -1.8(6)
Al1 O9 Si1 C41 116.6(5)
O9 Si1 C41 C42 -61.7(3)
C53 Si1 C41 C42 177.2(3)
C47 Si1 C41 C42 58.9(3)
O9 Si1 C41 C46 117.9(3)
C53 Si1 C41 C46 -3.2(4)
C47 Si1 C41 C46 -121.6(3)
C46 C41 C42 C43 1.0(6)
Si1 C41 C42 C43 -179.5(3)
C41 C42 C43 C44 -0.7(7)
C42 C43 C44 C45 0.4(7)
C43 C44 C45 C46 -0.4(8)
C42 C41 C46 C45 -1.0(6)
Si1 C41 C46 C45 179.5(4)
C44 C45 C46 C41 0.7(8)
O9 Si1 C47 C48 -38.7(3)
C53 Si1 C47 C48 82.5(3)
C41 Si1 C47 C48 -158.7(3)
O9 Si1 C47 C52 141.3(3)
C53 Si1 C47 C52 -97.6(3)
C41 Si1 C47 C52 21.2(3)
C52 C47 C48 C49 -0.6(5)
Si1 C47 C48 C49 179.3(3)
C47 C48 C49 C50 1.0(6)
C48 C49 C50 C51 -1.4(6)
C49 C50 C51 C52 1.4(6)
C50 C51 C52 C47 -1.0(6)
C48 C47 C52 C51 0.6(5)
Si1 C47 C52 C51 -179.3(3)
O9 Si1 C53 C54 -56.0(3)
C47 Si1 C53 C54 -177.6(3)
C41 Si1 C53 C54 65.1(3)
O9 Si1 C53 C58 124.0(3)
C47 Si1 C53 C58 2.3(3)
C41 Si1 C53 C58 -114.9(3)
C58 C53 C54 C55 0.3(6)
Si1 C53 C54 C55 -179.7(3)
C53 C54 C55 C56 -1.2(7)
C54 C55 C56 C57 1.0(6)
C55 C56 C57 C58 0.0(6)
C56 C57 C58 C53 -0.9(6)
C54 C53 C58 C57 0.8(5)
Si1 C53 C58 C57 -179.2(3)
O10 Si2 C59 C64 168.1(3)
C65 Si2 C59 C64 -69.9(3)
C71 Si2 C59 C64 47.7(3)
O10 Si2 C59 C60 -10.4(3)
C65 Si2 C59 C60 111.5(3)
C71 Si2 C59 C60 -130.9(3)
C64 C59 C60 C61 -0.3(5)
Si2 C59 C60 C61 178.3(3)
C59 C60 C61 C62 0.9(6)
C60 C61 C62 C63 -0.4(6)
C61 C62 C63 C64 -0.5(6)
C62 C63 C64 C59 1.1(6)
C60 C59 C64 C63 -0.7(5)
Si2 C59 C64 C63 -179.4(3)
O10 Si2 C65 C66 -38.3(4)
C59 Si2 C65 C66 -161.3(3)
C71 Si2 C65 C66 82.3(4)
O10 Si2 C65 C70 143.8(3)
C59 Si2 C65 C70 20.8(4)
C71 Si2 C65 C70 -95.6(4)
C70 C65 C66 C67 0.7(7)
Si2 C65 C66 C67 -177.4(4)
C65 C66 C67 C68 0.2(9)
C66 C67 C68 C69 -0.3(9)
C67 C68 C69 C70 -0.4(9)
C66 C65 C70 C69 -1.5(7)
Si2 C65 C70 C69 176.5(4)
C68 C69 C70 C65 1.4(8)
O10 Si2 C71 C72 -51.0(4)
C59 Si2 C71 C72 70.0(3)
C65 Si2 C71 C72 -171.0(3)
O10 Si2 C71 C76 129.7(3)
C59 Si2 C71 C76 -109.3(4)
C65 Si2 C71 C76 9.7(4)
C76 C71 C72 C73 -0.2(6)
Si2 C71 C72 C73 -179.5(3)
C71 C72 C73 C74 0.1(7)
C72 C73 C74 C75 -0.6(8)
C73 C74 C75 C76 1.2(8)
C74 C75 C76 C71 -1.3(8)
C72 C71 C76 C75 0.8(7)
Si2 C71 C76 C75 -179.9(4)
O12 Al2 O11 Si3 58.3(5)
O7 Al2 O11 Si3 -174.1(4)
O5 Al2 O11 Si3 -72.0(5)
Ba1 Al2 O11 Si3 -121.1(4)
Al2 O11 Si3 C83 -128.1(4)
Al2 O11 Si3 C89 -8.0(5)
Al2 O11 Si3 C77 113.4(5)
O11 Si3 C77 C82 103.4(3)
C83 Si3 C77 C82 -16.2(3)
C89 Si3 C77 C82 -133.6(3)
O11 Si3 C77 C78 -75.3(3)
C83 Si3 C77 C78 165.1(3)
C89 Si3 C77 C78 47.7(3)
C82 C77 C78 C79 -0.1(5)
Si3 C77 C78 C79 178.7(3)
C77 C78 C79 C80 0.0(6)
C78 C79 C80 C81 -0.1(6)
C79 C80 C81 C82 0.2(6)
C78 C77 C82 C81 0.2(5)
Si3 C77 C82 C81 -178.6(3)
C80 C81 C82 C77 -0.3(6)
O11 Si3 C83 C88 151.5(3)
C89 Si3 C83 C88 29.4(3)
C77 Si3 C83 C88 -88.5(3)
O11 Si3 C83 C84 -30.0(4)
C89 Si3 C83 C84 -152.1(3)
C77 Si3 C83 C84 90.0(3)
C88 C83 C84 C85 -1.1(6)
Si3 C83 C84 C85 -179.7(4)
C83 C84 C85 C86 1.5(8)
C84 C85 C86 C87 -1.4(8)
C85 C86 C87 C88 1.1(8)
C84 C83 C88 C87 0.8(6)
Si3 C83 C88 C87 179.3(3)
C86 C87 C88 C83 -0.8(7)
O11 Si3 C89 C90 148.1(3)
C83 Si3 C89 C90 -91.0(3)
C77 Si3 C89 C90 26.1(3)
O11 Si3 C89 C94 -33.1(3)
C83 Si3 C89 C94 87.8(3)
C77 Si3 C89 C94 -155.1(3)
C94 C89 C90 C91 0.3(5)
Si3 C89 C90 C91 179.2(3)
C89 C90 C91 C92 0.6(6)
C90 C91 C92 C93 -0.8(6)
C91 C92 C93 C94 0.0(5)
C92 C93 C94 C89 1.0(5)
C90 C89 C94 C93 -1.1(5)
Si3 C89 C94 C93 180.0(3)
O12 Si4 C95 C96 -14.9(3)
C107 Si4 C95 C96 -135.5(3)
C101 Si4 C95 C96 106.9(3)
O12 Si4 C95 C100 164.0(3)
C107 Si4 C95 C100 43.4(3)
C101 Si4 C95 C100 -74.3(3)
C100 C95 C96 C97 0.1(5)
Si4 C95 C96 C97 179.0(3)
C95 C96 C97 C98 1.2(6)
C96 C97 C98 C99 -1.2(7)
C97 C98 C99 C100 -0.1(7)
C98 C99 C100 C95 1.4(6)
C96 C95 C100 C99 -1.4(5)
Si4 C95 C100 C99 179.7(3)
O12 Si4 C101 C102 158.6(3)
C95 Si4 C101 C102 35.9(4)
C107 Si4 C101 C102 -80.4(4)
O12 Si4 C101 C106 -24.4(3)
C95 Si4 C101 C106 -147.1(3)
C107 Si4 C101 C106 96.6(3)
C106 C101 C102 C103 -1.5(7)
Si4 C101 C102 C103 175.6(4)
C101 C102 C103 C104 0.1(8)
C102 C103 C104 C105 1.1(8)
C103 C104 C105 C106 -0.8(7)
C104 C105 C106 C101 -0.7(6)
C102 C101 C106 C105 1.8(6)
Si4 C101 C106 C105 -175.3(3)
O12 Si4 C107 C108 131.7(3)
C95 Si4 C107 C108 -107.9(3)
C101 Si4 C107 C108 11.7(4)
O12 Si4 C107 C112 -50.9(3)
C95 Si4 C107 C112 69.6(3)
C101 Si4 C107 C112 -170.9(3)
C112 C107 C108 C109 0.6(6)
Si4 C107 C108 C109 178.0(3)
C107 C108 C109 C110 0.7(6)
C108 C109 C110 C111 -0.7(7)
C109 C110 C111 C112 -0.4(7)
C108 C107 C112 C111 -1.7(6)
Si4 C107 C112 C111 -179.3(3)
C110 C111 C112 C107 1.7(7)
C116 O13 C113 C114 28.0(6)
O13 C113 C114 C115 -29.0(6)
C113 C114 C115 C116 18.8(7)
C113 O13 C116 C115 -15.8(8)
C114 C115 C116 O13 -2.7(8)
C120 O14 C117 C118 -16.5(10)
O14 C117 C118 C119 18.3(12)
C117 C118 C119 C120 -12.2(13)
C117 O14 C120 C119 9.2(11)
C118 C119 C120 O14 2.1(13)
C124 O15 C121 C122 4(2)
O15 C121 C122 C123 14(2)
C121 C122 C123 C124 -24.9(17)
C121 O15 C124 C123 -25(2)
C122 C123 C124 O15 34(2)
C131 C126 C127 C128 0.0
C125 C126 C127 C128 -177.0(8)
C126 C127 C128 C129 0.0
C127 C128 C129 C130 0.0
C128 C129 C130 C131 0.0
C129 C130 C131 C126 0.0
C127 C126 C131 C130 0.0
C125 C126 C131 C130 177.0(8)
C138 C133 C134 C135 0.0
C132 C133 C134 C135 179.0(18)
C133 C134 C135 C136 0.0
C134 C135 C136 C137 0.0
C135 C136 C137 C138 0.0
C136 C137 C138 C133 0.0
C134 C133 C138 C137 0.0
C132 C133 C138 C137 -179(2)
